data_4327815
loop_
_publ_author_name
'Eduard N. Chygorin'
'Oksana V. Nesterova'
'Julia A. Rusanova'
'Vladimir N. Kokozay'
'Volodymyr V. Bon'
'Roman Bo\<ca'
'Andrew Ozarowski'

_publ_section_title
;
 Novel Heterometallic Schiff Base Complexes Featuring Unusual Tetranuclear
 {CoIII2FeIII2(\m-O)6} and Octanuclear {CoIII4FeIII4(\m-O)14} Cores:
 Direct Synthesis, Crystal Structures, and Magnetic Properties
;
_journal_name_full 'Inorganic Chemistry'
_journal_page_first 386
_journal_page_last 396
_journal_paper_doi 10.1021/ic2017962
_journal_volume 51
_journal_year 2012
_chemical_formula_moiety '(C92 H100 Co4 Fe4 N16 O50 S2) 18(C2 H6 O S)'
_chemical_formula_sum 'C128 H208 Co4 Fe4 N16 O68 S20'
_chemical_formula_weight 4159.42
_chemical_name_systematic
; 
 ? 
;
_space_group_IT_number 2
_symmetry_cell_setting triclinic
_symmetry_space_group_name_Hall '-P 1'
_symmetry_space_group_name_H-M 'P -1'
_atom_sites_solution_hydrogens geom
_atom_sites_solution_primary direct
_atom_sites_solution_secondary difmap
_audit_creation_method SHELXL-97
_cell_angle_alpha 113.302(2)
_cell_angle_beta 100.481(2)
_cell_angle_gamma 90.571(2)
_cell_formula_units_Z 1
_cell_length_a 16.2029(5)
_cell_length_b 16.9908(5)
_cell_length_c 18.0633(5)
_cell_measurement_reflns_used 8674
_cell_measurement_temperature 173(2)
_cell_measurement_theta_max 23.28
_cell_measurement_theta_min 2.30
_cell_volume 4472.5(2)
_computing_cell_refinement 'Bruker SMART'
_computing_data_collection 'Bruker SMART'
_computing_data_reduction 'Bruker SAINT'
_computing_molecular_graphics 'Bruker SHELXTL'
_computing_publication_material 'Bruker SHELXTL'
_computing_structure_refinement 'SHELXL-97 (Sheldrick, 1997)'
_computing_structure_solution 'SHELXS-97 (Sheldrick, 1990)'
_diffrn_ambient_temperature 173(2)
_diffrn_measured_fraction_theta_full 0.974
_diffrn_measured_fraction_theta_max 0.974
_diffrn_measurement_device_type 'CCD area detector'
_diffrn_measurement_method 'phi and omega scans'
_diffrn_radiation_monochromator graphite
_diffrn_radiation_source 'fine-focus sealed tube'
_diffrn_radiation_type MoK\a
_diffrn_radiation_wavelength 0.71073
_diffrn_reflns_av_R_equivalents 0.0827
_diffrn_reflns_av_sigmaI/netI 0.1322
_diffrn_reflns_limit_h_max 21
_diffrn_reflns_limit_h_min -21
_diffrn_reflns_limit_k_max 22
_diffrn_reflns_limit_k_min -22
_diffrn_reflns_limit_l_max 24
_diffrn_reflns_limit_l_min -23
_diffrn_reflns_number 80871
_diffrn_reflns_theta_full 28.72
_diffrn_reflns_theta_max 28.72
_diffrn_reflns_theta_min 1.60
_exptl_absorpt_coefficient_mu 1.001
_exptl_absorpt_correction_T_max 0.8809
_exptl_absorpt_correction_T_min 0.6345
_exptl_absorpt_correction_type multi-scan
_exptl_absorpt_process_details SADABS
_exptl_crystal_colour brown
_exptl_crystal_density_diffrn 1.544
_exptl_crystal_density_meas 0
_exptl_crystal_description prizm
_exptl_crystal_F_000 2164
_exptl_crystal_size_max 0.50
_exptl_crystal_size_mid 0.30
_exptl_crystal_size_min 0.13
_refine_diff_density_max 1.937
_refine_diff_density_min -1.466
_refine_diff_density_rms 0.146
_refine_ls_extinction_method none
_refine_ls_goodness_of_fit_ref 1.041
_refine_ls_hydrogen_treatment costr
_refine_ls_matrix_type full
_refine_ls_number_parameters 1127
_refine_ls_number_reflns 22545
_refine_ls_number_restraints 34
_refine_ls_restrained_S_all 1.048
_refine_ls_R_factor_all 0.2008
_refine_ls_R_factor_gt 0.0918
_refine_ls_shift/su_max 0.061
_refine_ls_shift/su_mean 0.005
_refine_ls_structure_factor_coef Fsqd
_refine_ls_weighting_details 'calc w=1/[\s^2^(Fo^2^)+(0.1717P)^2^+5.9243P] where P=(Fo^2^+2Fc^2^)/3'
_refine_ls_weighting_scheme calc
_refine_ls_wR_factor_gt 0.2503
_refine_ls_wR_factor_ref 0.3297
_reflns_number_gt 10246
_reflns_number_total 22545
_reflns_threshold_expression >2sigma(I)
_cod_data_source_file ic2017962_si_002.cif
_cod_data_source_block k2o
_cod_database_code 4327815

loop_
_symmetry_equiv_pos_as_xyz
'x, y, z'
'-x, -y, -z'

loop_
_atom_site_label
_atom_site_type_symbol
_atom_site_fract_x
_atom_site_fract_y
_atom_site_fract_z
_atom_site_U_iso_or_equiv
_atom_site_adp_type
_atom_site_occupancy
_atom_site_symmetry_multiplicity
_atom_site_calc_flag
_atom_site_refinement_flags
_atom_site_disorder_assembly
_atom_site_disorder_group
Fe1 Fe 0.93685(5) 0.98668(6) 0.41804(5) 0.0228(2) Uani 1 1 d . . .
Fe2 Fe 0.78535(6) 0.85005(6) 0.30653(6) 0.0326(3) Uani 1 1 d . . .
Co1 Co 0.97204(5) 1.11394(5) 0.34810(5) 0.0250(2) Uani 1 1 d . . .
Co2 Co 0.83007(6) 0.71032(6) 0.16082(5) 0.0346(3) Uani 1 1 d . . .
N1 N 1.0890(3) 1.1051(3) 0.3829(3) 0.0244(11) Uani 1 1 d . . .
N2 N 1.2572(5) 1.4651(5) 0.5870(5) 0.061(2) Uani 1 1 d . . .
N3 N 0.8530(3) 1.1123(3) 0.3154(3) 0.0268(12) Uani 1 1 d . . .
N4 N 0.7769(6) 1.0108(5) -0.0536(4) 0.063(2) Uani 1 1 d . . .
N5 N 0.7235(4) 0.7169(4) 0.1022(3) 0.0356(14) Uani 1 1 d . . .
N6 N 0.5553(5) 0.3521(5) -0.0802(5) 0.061(2) Uani 1 1 d . . .
N7 N 0.9362(4) 0.7142(3) 0.2283(3) 0.0315(13) Uani 1 1 d . . .
N8 N 1.2029(6) 0.7934(5) 0.0670(6) 0.069(2) Uani 1 1 d . . .
O1 O 0.9797(3) 1.2356(3) 0.3897(3) 0.0297(10) Uani 1 1 d . . .
O2 O 0.9632(2) 0.9928(3) 0.3135(2) 0.0225(9) Uani 1 1 d . . .
O3 O 1.0590(2) 0.9890(3) 0.4623(2) 0.0232(9) Uani 1 1 d . . .
O4 O 1.2669(3) 1.0384(3) 0.3740(3) 0.0461(13) Uani 1 1 d . . .
H4 H 1.3078 1.0303 0.3499 0.069 Uiso 1 1 calc R . .
O5 O 1.3231(4) 1.4351(4) 0.6051(4) 0.0710(19) Uani 1 1 d . . .
O6 O 1.2488(5) 1.5409(4) 0.6080(5) 0.094(3) Uani 1 1 d . . .
O7 O 0.9971(3) 1.1083(3) 0.2482(3) 0.0323(11) Uani 1 1 d . . .
O8 O 0.9458(3) 1.1152(3) 0.4465(2) 0.0229(9) Uani 1 1 d . . .
O9 O 0.8145(3) 0.9778(3) 0.3734(3) 0.0295(10) Uani 1 1 d . . .
O10A O 0.7020(6) 1.2076(6) 0.4494(5) 0.040(2) Uani 0.55 1 d P A 1
O10B O 0.6726(10) 1.1676(11) 0.3274(10) 0.085(5) Uani 0.45 1 d P A 2
O11 O 0.8085(5) 1.0072(5) -0.1123(3) 0.078(2) Uani 1 1 d . . .
O12 O 0.7018(5) 0.9900(6) -0.0592(4) 0.087(2) Uani 1 1 d . . .
O13 O 0.8239(3) 0.5888(3) 0.1205(3) 0.0400(12) Uani 1 1 d . . .
O14 O 0.8364(3) 0.8323(3) 0.2062(3) 0.0325(11) Uani 1 1 d . . .
O15 O 0.6792(3) 0.8595(3) 0.2510(3) 0.0475(13) Uani 1 1 d . . .
O16A O 0.5912(6) 0.7812(6) -0.0109(5) 0.068(3) Uani 0.69 1 d P B 1
O16B O 0.6581(18) 0.8916(18) 0.0431(19) 0.119(11) Uani 0.31 1 d P B 2
O17 O 0.4968(4) 0.3763(4) -0.1186(4) 0.0686(19) Uani 1 1 d . . .
O18 O 0.5595(4) 0.2778(4) -0.0879(6) 0.096(3) Uani 1 1 d . . .
O19 O 0.8730(3) 0.7071(3) 0.0695(3) 0.0428(13) Uani 1 1 d . . .
O20 O 0.9057(3) 0.8615(3) 0.3698(3) 0.0280(10) Uani 1 1 d . . .
O21 O 0.7854(3) 0.7200(3) 0.2542(3) 0.0328(11) Uani 1 1 d . . .
O22 O 1.0739(5) 0.6647(4) 0.3444(4) 0.0720(19) Uani 1 1 d . . .
H22 H 1.0893 0.6704 0.3047 0.108 Uiso 1 1 calc R . .
O23 O 1.2576(5) 0.8077(6) 0.1268(5) 0.085(2) Uani 1 1 d . . .
O24 O 1.2166(5) 0.7970(5) 0.0020(5) 0.082(2) Uani 1 1 d . . .
O25 O 0.7417(3) 0.8348(3) 0.4018(3) 0.0463(13) Uani 1 1 d . . .
O26 O 0.8290(6) 0.7126(6) 0.8341(6) 0.114(3) Uani 1 1 d . . .
O27 O 0.3715(5) 0.0979(7) 0.3046(6) 0.116(3) Uani 1 1 d . . .
O28 O 0.4394(6) 0.7523(10) 0.3965(8) 0.185(2) Uani 1 1 d D . .
O29 O 0.5435(9) 0.6187(6) 0.8849(6) 0.188(7) Uani 1 1 d D . .
O30 O 0.3207(8) 0.4548(8) 0.3889(9) 0.227(8) Uani 1 1 d D . .
O31 O 0.1503(5) 0.5980(5) 0.2115(4) 0.098(3) Uani 1 1 d D . .
O32 O 0.5573(7) 0.2644(8) 0.4131(10) 0.207(7) Uani 1 1 d D . .
O33 O 0.8963(14) 0.4332(11) 0.2160(13) 0.44(2) Uani 1 1 d D . .
O34 O 0.3848(7) 0.9060(10) 0.8403(9) 0.200(7) Uani 1 1 d D . .
S1 S 0.65854(15) 0.80880(16) 0.41450(17) 0.0625(6) Uani 1 1 d D . .
S2 S 0.7883(2) 0.7866(2) 0.83012(18) 0.0872(9) Uani 1 1 d . . .
S3 S 0.4386(2) 0.0494(4) 0.2623(3) 0.1415(19) Uani 1 1 d D . .
S4 S 0.3541(4) 0.7210(5) 0.3469(5) 0.185(2) Uani 1 1 d D . .
S5 S 0.4869(3) 0.5840(2) 0.8033(2) 0.1181(14) Uani 1 1 d D . .
S6A S 0.2658(3) 0.5056(3) 0.3542(3) 0.115(3) Uani 0.784(12) 1 d PD . .
S6B S 0.2432(10) 0.4817(10) 0.4135(11) 0.160(14) Uani 0.216(12) 1 d PD . .
S7A S 0.1309(3) 0.5429(2) 0.1215(2) 0.0720(17) Uani 0.686(9) 1 d PD . .
S7B S 0.1223(6) 0.5033(6) 0.1661(7) 0.119(6) Uani 0.314(9) 1 d PD . .
S8A S 0.4882(3) 0.3087(4) 0.3870(4) 0.095(3) Uani 0.641(13) 1 d PD . .
S8B S 0.5221(8) 0.3431(8) 0.4650(10) 0.161(8) Uani 0.359(13) 1 d PD . .
S9 S 0.9034(4) 0.3863(3) 0.2679(3) 0.164(2) Uani 1 1 d D . .
S10A S 0.4612(8) 0.9012(11) 0.8969(9) 0.154(8) Uani 0.426(19) 1 d PD . .
S10B S 0.4200(8) 0.8288(9) 0.8532(6) 0.146(6) Uani 0.574(19) 1 d PD . .
C1 C 1.0464(4) 1.2859(4) 0.4360(4) 0.0305(15) Uani 1 1 d . . .
C2 C 1.0393(5) 1.3765(5) 0.4707(5) 0.050(2) Uani 1 1 d . . .
H2 H 0.9864 1.3975 0.4597 0.060 Uiso 1 1 calc R . .
C3 C 1.1078(6) 1.4344(5) 0.5203(5) 0.055(2) Uani 1 1 d . . .
H3 H 1.1016 1.4944 0.5435 0.066 Uiso 1 1 calc R . .
C4 C 1.1844(5) 1.4044(5) 0.5354(5) 0.047(2) Uani 1 1 d . . .
C5 C 1.1947(5) 1.3176(4) 0.5034(4) 0.0364(16) Uani 1 1 d . . .
H5 H 1.2489 1.2987 0.5140 0.044 Uiso 1 1 calc R . .
C6 C 1.1262(4) 1.2570(4) 0.4553(4) 0.0271(14) Uani 1 1 d . . .
C7 C 1.1438(4) 1.1683(4) 0.4261(4) 0.0286(14) Uani 1 1 d . . .
H7 H 1.2002 1.1561 0.4400 0.034 Uiso 1 1 calc R . .
C8 C 1.1138(4) 1.0154(4) 0.3550(4) 0.0264(14) Uani 1 1 d . . .
C9 C 1.0388(4) 0.9589(4) 0.2908(4) 0.0292(14) Uani 1 1 d . . .
H9A H 1.0420 0.9576 0.2361 0.035 Uiso 1 1 calc R . .
H9B H 1.0399 0.8993 0.2874 0.035 Uiso 1 1 calc R . .
C10 C 1.1317(4) 0.9905(4) 0.4290(4) 0.0246(13) Uani 1 1 d . . .
H10A H 1.1532 0.9330 0.4117 0.029 Uiso 1 1 calc R . .
H10B H 1.1762 1.0323 0.4723 0.029 Uiso 1 1 calc R . .
C11 C 1.1910(4) 1.0028(5) 0.3150(4) 0.0355(16) Uani 1 1 d . . .
H11A H 1.1944 0.9405 0.2839 0.043 Uiso 1 1 calc R . .
H11B H 1.1844 1.0304 0.2754 0.043 Uiso 1 1 calc R . .
C12 C 0.9418(4) 1.0884(4) 0.1803(4) 0.0301(15) Uani 1 1 d . . .
C13 C 0.9728(5) 1.0801(5) 0.1082(4) 0.0390(17) Uani 1 1 d . . .
H13 H 1.0314 1.0908 0.1122 0.047 Uiso 1 1 calc R . .
C14 C 0.9183(5) 1.0566(5) 0.0331(4) 0.0419(18) Uani 1 1 d . . .
H14 H 0.9392 1.0524 -0.0140 0.050 Uiso 1 1 calc R . .
C15 C 0.8342(5) 1.0395(5) 0.0270(4) 0.0410(18) Uani 1 1 d . . .
C16 C 0.7992(5) 1.0501(5) 0.0951(4) 0.0414(18) Uani 1 1 d . . .
H16 H 0.7401 1.0399 0.0892 0.050 Uiso 1 1 calc R . .
C17 C 0.8529(4) 1.0761(4) 0.1726(4) 0.0295(15) Uani 1 1 d . . .
C18 C 0.8133(4) 1.0905(4) 0.2404(4) 0.0313(15) Uani 1 1 d . . .
H18 H 0.7535 1.0836 0.2297 0.038 Uiso 1 1 calc R . .
C19 C 0.8056(4) 1.1260(4) 0.3824(4) 0.0283(14) Uani 1 1 d . A .
C20 C 0.8721(4) 1.1591(4) 0.4620(4) 0.0282(14) Uani 1 1 d . . .
H20A H 0.8858 1.2218 0.4812 0.034 Uiso 1 1 calc R . .
H20B H 0.8504 1.1485 0.5054 0.034 Uiso 1 1 calc R . .
C21 C 0.7592(4) 1.0413(4) 0.3700(4) 0.0295(14) Uani 1 1 d . . .
H21A H 0.7253 1.0528 0.4130 0.035 Uiso 1 1 calc R . .
H21B H 0.7200 1.0185 0.3159 0.035 Uiso 1 1 calc R . .
C22 C 0.7428(5) 1.1925(5) 0.3845(5) 0.0397(17) Uani 1 1 d . . .
H22A H 0.7722 1.2451 0.3915 0.048 Uiso 0.55 1 d PR A .
H22B H 0.7022 1.1725 0.3336 0.048 Uiso 0.55 1 d PR . .
H22C H 0.7265 1.2132 0.4370 0.048 Uiso 0.45 1 d PR . .
H22D H 0.7718 1.2402 0.3812 0.048 Uiso 0.45 1 d PR . .
C23 C 0.7583(5) 0.5375(5) 0.0762(4) 0.0381(17) Uani 1 1 d . . .
C24 C 0.7619(5) 0.4486(5) 0.0579(5) 0.050(2) Uani 1 1 d . . .
H24 H 0.8111 0.4294 0.0807 0.060 Uiso 1 1 calc R . .
C25 C 0.6956(6) 0.3896(5) 0.0080(5) 0.052(2) Uani 1 1 d . . .
H25 H 0.6990 0.3304 -0.0030 0.063 Uiso 1 1 calc R . .
C26 C 0.6245(5) 0.4160(5) -0.0259(5) 0.0455(19) Uani 1 1 d . . .
C27 C 0.6164(5) 0.5011(5) -0.0085(4) 0.0408(18) Uani 1 1 d . . .
H27 H 0.5660 0.5178 -0.0320 0.049 Uiso 1 1 calc R . .
C28 C 0.6822(5) 0.5646(4) 0.0441(4) 0.0351(16) Uani 1 1 d . . .
C29 C 0.6679(5) 0.6525(5) 0.0589(4) 0.0384(17) Uani 1 1 d . . .
H29 H 0.6144 0.6638 0.0355 0.046 Uiso 1 1 calc R . .
C30 C 0.7046(5) 0.8061(5) 0.1087(5) 0.047(2) Uani 1 1 d . B .
C31 C 0.7902(5) 0.8588(5) 0.1475(4) 0.0394(17) Uani 1 1 d . . .
H31A H 0.8224 0.8515 0.1040 0.047 Uiso 1 1 calc R . .
H31B H 0.7816 0.9205 0.1743 0.047 Uiso 1 1 calc R . .
C32 C 0.6441(5) 0.8400(5) 0.1674(5) 0.056(2) Uani 1 1 d . . .
H32A H 0.6226 0.8926 0.1630 0.067 Uiso 1 1 calc R . .
H32B H 0.5954 0.7965 0.1493 0.067 Uiso 1 1 calc R . .
C33 C 0.6710(6) 0.8067(6) 0.0237(6) 0.068(3) Uani 1 1 d . . .
H33A H 0.6829 0.8635 0.0268 0.081 Uiso 0.69 1 d PR B .
H33B H 0.7032 0.7690 -0.0131 0.081 Uiso 0.69 1 d PR . .
H33C H 0.7112 0.7848 -0.0108 0.081 Uiso 0.31 1 d PR . .
H33D H 0.6185 0.7716 -0.0022 0.081 Uiso 0.31 1 d PR . .
C34 C 0.9521(5) 0.7276(4) 0.0733(4) 0.0401(18) Uani 1 1 d . . .
C35 C 0.9711(6) 0.7394(5) 0.0039(5) 0.049(2) Uani 1 1 d . . .
H35 H 0.9268 0.7328 -0.0411 0.059 Uiso 1 1 calc R . .
C36 C 1.0521(6) 0.7598(6) 0.0011(5) 0.056(2) Uani 1 1 d . . .
H36 H 1.0643 0.7666 -0.0457 0.067 Uiso 1 1 calc R . .
C37 C 1.1166(6) 0.7706(5) 0.0680(5) 0.048(2) Uani 1 1 d . . .
C38 C 1.1015(5) 0.7590(5) 0.1352(5) 0.0444(19) Uani 1 1 d . . .
H38 H 1.1469 0.7645 0.1788 0.053 Uiso 1 1 calc R . .
C39 C 1.0195(5) 0.7394(4) 0.1396(4) 0.0363(17) Uani 1 1 d . . .
C40 C 1.0074(5) 0.7297(4) 0.2125(4) 0.0353(16) Uani 1 1 d . . .
H40 H 1.0565 0.7352 0.2527 0.042 Uiso 1 1 calc R . .
C41 C 0.9313(4) 0.7086(4) 0.3067(4) 0.0328(15) Uani 1 1 d . . .
C42 C 0.9565(4) 0.7979(4) 0.3779(4) 0.0303(15) Uani 1 1 d . . .
H42A H 0.9533 0.7933 0.4303 0.036 Uiso 1 1 calc R . .
H42B H 1.0157 0.8159 0.3809 0.036 Uiso 1 1 calc R . .
C43 C 0.8393(5) 0.6799(5) 0.2980(4) 0.0370(17) Uani 1 1 d . . .
H43A H 0.8295 0.6166 0.2680 0.044 Uiso 1 1 calc R . .
H43B H 0.8261 0.6956 0.3532 0.044 Uiso 1 1 calc R . .
C44 C 0.9854(5) 0.6417(5) 0.3241(5) 0.0394(17) Uani 1 1 d . . .
H44A H 0.9686 0.6320 0.3700 0.047 Uiso 1 1 calc R . .
H44B H 0.9729 0.5866 0.2749 0.047 Uiso 1 1 calc R . .
C45 C 0.5989(6) 0.8963(7) 0.4203(10) 0.134(7) Uani 1 1 d D . .
H45A H 0.6215 0.9460 0.4719 0.201 Uiso 1 1 calc R . .
H45B H 0.5400 0.8807 0.4188 0.201 Uiso 1 1 calc R . .
H45C H 0.6019 0.9111 0.3736 0.201 Uiso 1 1 calc R . .
C46 C 0.6045(7) 0.7304(7) 0.3174(7) 0.084(3) Uani 1 1 d . . .
H46A H 0.6310 0.6763 0.3050 0.125 Uiso 1 1 calc R . .
H46B H 0.6073 0.7512 0.2744 0.125 Uiso 1 1 calc R . .
H46C H 0.5454 0.7208 0.3195 0.125 Uiso 1 1 calc R . .
C47 C 0.7996(7) 0.7910(7) 0.7334(7) 0.078(3) Uani 1 1 d . . .
H47A H 0.8584 0.8086 0.7368 0.117 Uiso 1 1 calc R . .
H47B H 0.7633 0.8328 0.7229 0.117 Uiso 1 1 calc R . .
H47C H 0.7831 0.7341 0.6886 0.117 Uiso 1 1 calc R . .
C48 C 0.6816(9) 0.7563(11) 0.8006(9) 0.127(5) Uani 1 1 d . . .
H48A H 0.6610 0.7499 0.8459 0.191 Uiso 1 1 calc R . .
H48B H 0.6709 0.7014 0.7523 0.191 Uiso 1 1 calc R . .
H48C H 0.6523 0.8004 0.7869 0.191 Uiso 1 1 calc R . .
C49 C 0.5276(8) 0.0451(10) 0.3311(11) 0.175(9) Uani 1 1 d D . .
H49A H 0.5735 0.0245 0.3017 0.263 Uiso 1 1 calc R . .
H49B H 0.5140 0.0057 0.3557 0.263 Uiso 1 1 calc R . .
H49C H 0.5450 0.1027 0.3747 0.263 Uiso 1 1 calc R . .
C50 C 0.4145(13) -0.0590(8) 0.1875(13) 0.204(10) Uani 1 1 d D . .
H50A H 0.3650 -0.0621 0.1459 0.307 Uiso 1 1 calc R . .
H50B H 0.4027 -0.0964 0.2146 0.307 Uiso 1 1 calc R . .
H50C H 0.4627 -0.0779 0.1610 0.307 Uiso 1 1 calc R . .
C51 C 0.3492(12) 0.7077(13) 0.2439(7) 0.163(8) Uani 1 1 d D . .
H51A H 0.3900 0.6679 0.2203 0.245 Uiso 1 1 calc R . .
H51B H 0.3625 0.7635 0.2428 0.245 Uiso 1 1 calc R . .
H51C H 0.2923 0.6843 0.2118 0.245 Uiso 1 1 calc R . .
C52 C 0.2755(7) 0.7900(9) 0.3510(12) 0.155(8) Uani 1 1 d D . .
H52A H 0.2621 0.8124 0.4060 0.232 Uiso 1 1 calc R . .
H52B H 0.2250 0.7587 0.3100 0.232 Uiso 1 1 calc R . .
H52C H 0.2948 0.8379 0.3394 0.232 Uiso 1 1 calc R . .
C53 C 0.5295(10) 0.4897(8) 0.7455(11) 0.164(8) Uani 1 1 d D . .
H53A H 0.5830 0.5050 0.7343 0.246 Uiso 1 1 calc R . .
H53B H 0.4900 0.4580 0.6933 0.246 Uiso 1 1 calc R . .
H53C H 0.5392 0.4535 0.7765 0.246 Uiso 1 1 calc R . .
C54 C 0.3957(9) 0.5311(11) 0.8102(7) 0.123(5) Uani 1 1 d . . .
H54A H 0.3601 0.5740 0.8396 0.185 Uiso 1 1 calc R . .
H54B H 0.4123 0.4947 0.8401 0.185 Uiso 1 1 calc R . .
H54C H 0.3642 0.4953 0.7547 0.185 Uiso 1 1 calc R . .
C55 C 0.2480(14) 0.5950(9) 0.4427(9) 0.196(10) Uani 1 1 d D . .
H55A H 0.2983 0.6331 0.4709 0.294 Uiso 0.784(12) 1 d PR . .
H55B H 0.2050 0.6254 0.4242 0.294 Uiso 0.784(12) 1 d PR . .
H55C H 0.2289 0.5742 0.4795 0.294 Uiso 0.784(12) 1 d PR . .
H55D H 0.2924 0.6227 0.4900 0.294 Uiso 0.216(12) 1 d PR . .
H55E H 0.2569 0.6109 0.3992 0.294 Uiso 0.216(12) 1 d PR . .
H55F H 0.1948 0.6127 0.4569 0.294 Uiso 0.216(12) 1 d PR . .
C56 C 0.1591(7) 0.4609(11) 0.3296(12) 0.148(7) Uani 1 1 d D . .
H56A H 0.1522 0.4081 0.2812 0.223 Uiso 0.784(12) 1 d PR . .
H56B H 0.1458 0.4493 0.3742 0.223 Uiso 0.784(12) 1 d PR . .
H56C H 0.1220 0.5005 0.3189 0.223 Uiso 0.784(12) 1 d PR . .
H56D H 0.1468 0.3996 0.3011 0.223 Uiso 0.216(12) 1 d PR . .
H56E H 0.1107 0.4860 0.3501 0.223 Uiso 0.216(12) 1 d PR . .
H56F H 0.1728 0.4842 0.2924 0.223 Uiso 0.216(12) 1 d PR . .
C57 C 0.0260(6) 0.4903(8) 0.0961(9) 0.145(7) Uani 1 1 d D . .
H57A H -0.0154 0.5311 0.1003 0.217 Uiso 0.686(9) 1 d PR . .
H57B H 0.0164 0.4472 0.0407 0.217 Uiso 0.686(9) 1 d PR . .
H57C H 0.0215 0.4634 0.1332 0.217 Uiso 0.686(9) 1 d PR . .
H57D H -0.0178 0.5138 0.1256 0.217 Uiso 0.314(9) 1 d PR . .
H57E H 0.0327 0.5194 0.0613 0.217 Uiso 0.314(9) 1 d PR . .
H57F H 0.0111 0.4300 0.0630 0.217 Uiso 0.314(9) 1 d PR . .
C58 C 0.2018(7) 0.4586(6) 0.1117(7) 0.104(5) Uani 1 1 d D . .
H58A H 0.2590 0.4830 0.1249 0.156 Uiso 0.686(9) 1 d PR . .
H58B H 0.1945 0.4322 0.1485 0.156 Uiso 0.686(9) 1 d PR . .
H58C H 0.1894 0.4161 0.0561 0.156 Uiso 0.686(9) 1 d PR . .
H58D H 0.2541 0.4659 0.1497 0.156 Uiso 0.314(9) 1 d PR . .
H58E H 0.1866 0.3985 0.0786 0.156 Uiso 0.314(9) 1 d PR . .
H58F H 0.2082 0.4878 0.0769 0.156 Uiso 0.314(9) 1 d PR . .
C59 C 0.5290(13) 0.4186(8) 0.4206(13) 0.231(13) Uani 1 1 d D . .
H59A H 0.5697 0.4225 0.3893 0.347 Uiso 0.641(13) 1 d PR . .
H59B H 0.4831 0.4516 0.4129 0.347 Uiso 0.641(13) 1 d PR . .
H59C H 0.5552 0.4406 0.4779 0.347 Uiso 0.641(13) 1 d PR . .
H59D H 0.5870 0.4388 0.4296 0.347 Uiso 0.359(13) 1 d PR . .
H59E H 0.5061 0.3921 0.3625 0.347 Uiso 0.359(13) 1 d PR . .
H59F H 0.4978 0.4662 0.4462 0.347 Uiso 0.359(13) 1 d PR . .
C60 C 0.4138(8) 0.3098(13) 0.4499(10) 0.162(8) Uani 1 1 d D . .
H60A H 0.3916 0.2513 0.4330 0.244 Uiso 0.641(13) 1 d PR . .
H60B H 0.4408 0.3327 0.5070 0.244 Uiso 0.641(13) 1 d PR . .
H60C H 0.3686 0.3436 0.4419 0.244 Uiso 0.641(13) 1 d PR . .
H60D H 0.4101 0.2684 0.4733 0.244 Uiso 0.359(13) 1 d PR . .
H60E H 0.3825 0.3573 0.4755 0.244 Uiso 0.359(13) 1 d PR . .
H60F H 0.3908 0.2833 0.3918 0.244 Uiso 0.359(13) 1 d PR . .
C61 C 0.8196(16) 0.3107(10) 0.2343(12) 0.215(12) Uani 1 1 d . . .
H61A H 0.7683 0.3392 0.2460 0.323 Uiso 1 1 calc R . .
H61B H 0.8294 0.2721 0.2628 0.323 Uiso 1 1 calc R . .
H61C H 0.8129 0.2773 0.1749 0.323 Uiso 1 1 calc R . .
C62 C 0.9766(10) 0.3098(9) 0.2366(9) 0.145(7) Uani 1 1 d D . .
H62A H 1.0330 0.3394 0.2503 0.217 Uiso 1 1 calc R . .
H62B H 0.9608 0.2761 0.1770 0.217 Uiso 1 1 calc R . .
H62C H 0.9766 0.2713 0.2651 0.217 Uiso 1 1 calc R . .
C63 C 0.4160(16) 0.8565(17) 0.9578(10) 0.36(2) Uani 1 1 d D . .
H63A H 0.3809 0.8956 0.9899 0.546 Uiso 0.426(19) 1 d PR . .
H63B H 0.3820 0.8054 0.9186 0.546 Uiso 0.426(19) 1 d PR . .
H63C H 0.4583 0.8417 0.9935 0.546 Uiso 0.426(19) 1 d PR . .
H63D H 0.3574 0.8559 0.9609 0.546 Uiso 0.574(19) 1 d PR . .
H63E H 0.4411 0.8133 0.9739 0.546 Uiso 0.574(19) 1 d PR . .
H63F H 0.4441 0.9120 0.9942 0.546 Uiso 0.574(19) 1 d PR . .
C64 C 0.5263(11) 0.8269(18) 0.8381(15) 0.36(2) Uani 1 1 d D . .
H64A H 0.5529 0.8536 0.8095 0.546 Uiso 0.426(19) 1 d PR . .
H64B H 0.5686 0.8121 0.8738 0.546 Uiso 0.426(19) 1 d PR . .
H64C H 0.4923 0.7757 0.7989 0.546 Uiso 0.426(19) 1 d PR . .
H64D H 0.5271 0.8149 0.7817 0.546 Uiso 0.574(19) 1 d PR . .
H64E H 0.5560 0.8821 0.8729 0.546 Uiso 0.574(19) 1 d PR . .
H64F H 0.5530 0.7833 0.8526 0.546 Uiso 0.574(19) 1 d PR . .

loop_
_atom_site_aniso_label
_atom_site_aniso_U_11
_atom_site_aniso_U_22
_atom_site_aniso_U_33
_atom_site_aniso_U_23
_atom_site_aniso_U_13
_atom_site_aniso_U_12
Fe1 0.0201(4) 0.0252(5) 0.0201(4) 0.0066(4) 0.0025(3) 0.0037(3)
Fe2 0.0250(5) 0.0329(5) 0.0333(5) 0.0097(4) -0.0013(4) 0.0011(4)
Co1 0.0230(4) 0.0273(5) 0.0224(4) 0.0078(4) 0.0042(3) 0.0056(3)
Co2 0.0393(6) 0.0297(5) 0.0260(5) 0.0069(4) -0.0047(4) -0.0021(4)
N1 0.021(3) 0.031(3) 0.019(3) 0.009(2) 0.003(2) 0.006(2)
N2 0.067(5) 0.045(5) 0.051(4) 0.004(4) -0.003(4) -0.015(4)
N3 0.022(3) 0.028(3) 0.029(3) 0.008(2) 0.007(2) 0.006(2)
N4 0.075(6) 0.072(5) 0.032(4) 0.016(4) -0.002(4) 0.011(4)
N5 0.036(3) 0.029(3) 0.031(3) 0.007(3) -0.010(3) -0.002(2)
N6 0.049(5) 0.034(4) 0.074(5) -0.004(4) 0.012(4) -0.007(3)
N7 0.034(3) 0.025(3) 0.027(3) 0.005(2) -0.003(2) 0.003(2)
N8 0.072(6) 0.068(5) 0.077(6) 0.031(5) 0.038(5) 0.017(5)
O1 0.032(3) 0.026(2) 0.033(3) 0.013(2) 0.009(2) 0.011(2)
O2 0.019(2) 0.026(2) 0.019(2) 0.0056(18) 0.0055(17) 0.0023(17)
O3 0.018(2) 0.027(2) 0.024(2) 0.0100(18) 0.0048(17) 0.0050(17)
O4 0.028(3) 0.061(4) 0.045(3) 0.015(3) 0.014(2) 0.007(2)
O5 0.061(4) 0.058(4) 0.068(4) 0.013(3) -0.018(3) -0.017(3)
O6 0.102(6) 0.037(4) 0.099(6) -0.004(4) -0.010(5) -0.016(4)
O7 0.033(3) 0.042(3) 0.027(2) 0.016(2) 0.009(2) 0.007(2)
O8 0.022(2) 0.022(2) 0.018(2) 0.0011(17) 0.0055(17) 0.0077(17)
O9 0.020(2) 0.029(2) 0.038(3) 0.012(2) 0.0058(19) 0.0085(18)
O10A 0.042(5) 0.054(6) 0.042(5) 0.026(5) 0.032(4) 0.026(5)
O10B 0.073(11) 0.078(11) 0.086(12) 0.020(9) 0.006(9) 0.031(9)
O11 0.092(5) 0.114(6) 0.027(3) 0.025(4) 0.019(3) 0.031(4)
O12 0.058(5) 0.139(7) 0.049(4) 0.030(4) -0.005(3) 0.002(5)
O13 0.047(3) 0.029(3) 0.033(3) 0.007(2) -0.007(2) 0.000(2)
O14 0.039(3) 0.025(2) 0.026(2) 0.0069(19) -0.004(2) -0.001(2)
O15 0.030(3) 0.049(3) 0.056(3) 0.021(3) -0.009(2) -0.002(2)
O16A 0.061(6) 0.074(6) 0.058(5) 0.035(5) -0.029(5) -0.006(5)
O16B 0.10(2) 0.083(19) 0.14(3) 0.054(18) -0.053(19) -0.045(16)
O17 0.052(4) 0.048(4) 0.074(4) 0.001(3) -0.007(3) -0.008(3)
O18 0.063(5) 0.038(4) 0.147(8) 0.005(4) -0.001(5) -0.010(3)
O19 0.054(3) 0.036(3) 0.026(3) 0.004(2) -0.002(2) -0.005(2)
O20 0.029(2) 0.023(2) 0.026(2) 0.0063(19) 0.0004(19) 0.0019(18)
O21 0.033(3) 0.030(2) 0.030(2) 0.012(2) -0.006(2) -0.007(2)
O22 0.086(5) 0.061(4) 0.062(4) 0.024(3) -0.001(4) 0.009(4)
O23 0.057(5) 0.127(7) 0.087(6) 0.052(5) 0.028(4) 0.018(4)
O24 0.093(6) 0.093(5) 0.105(6) 0.066(5) 0.071(5) 0.043(4)
O25 0.040(3) 0.053(3) 0.041(3) 0.012(3) 0.012(2) -0.004(2)
O26 0.150(9) 0.100(7) 0.104(7) 0.060(6) 0.007(6) 0.027(6)
O27 0.065(5) 0.168(9) 0.129(8) 0.072(7) 0.023(5) 0.010(5)
O28 0.110(3) 0.248(7) 0.246(7) 0.144(6) 0.051(4) 0.034(4)
O29 0.299(16) 0.091(7) 0.111(7) 0.050(6) -0.127(9) -0.076(8)
O30 0.157(12) 0.161(12) 0.247(16) -0.008(11) -0.031(12) 0.090(10)
O31 0.113(7) 0.075(5) 0.074(5) -0.006(4) 0.024(5) 0.019(5)
O32 0.096(8) 0.115(9) 0.36(2) 0.048(11) 0.041(10) 0.053(7)
O33 0.45(3) 0.187(16) 0.62(4) 0.29(2) -0.37(3) -0.175(19)
O34 0.122(10) 0.37(2) 0.216(13) 0.212(15) 0.089(10) 0.123(12)
S1 0.0426(13) 0.0647(15) 0.0874(18) 0.0366(14) 0.0169(12) 0.0057(11)
S2 0.104(2) 0.089(2) 0.0649(18) 0.0326(16) 0.0043(17) 0.0044(18)
S3 0.068(2) 0.247(6) 0.133(3) 0.086(4) 0.050(2) 0.069(3)
S4 0.110(3) 0.248(7) 0.246(7) 0.144(6) 0.051(4) 0.034(4)
S5 0.164(4) 0.085(2) 0.076(2) 0.0266(18) -0.031(2) -0.021(2)
S6A 0.096(4) 0.097(4) 0.115(4) 0.013(3) -0.003(3) 0.035(3)
S6B 0.20(3) 0.120(17) 0.17(2) 0.031(16) 0.14(2) -0.009(17)
S7A 0.113(4) 0.050(2) 0.056(2) 0.0161(18) 0.036(2) 0.014(2)
S7B 0.129(11) 0.108(10) 0.160(13) 0.073(10) 0.079(10) 0.043(8)
S8A 0.056(3) 0.096(4) 0.114(5) 0.033(3) -0.004(3) 0.008(2)
S8B 0.133(13) 0.158(15) 0.195(19) 0.096(14) -0.014(12) 0.002(10)
S9 0.217(6) 0.061(2) 0.155(4) 0.021(2) -0.050(4) 0.004(3)
S10A 0.177(14) 0.163(15) 0.217(16) 0.133(14) 0.133(13) 0.124(12)
S10B 0.192(10) 0.178(12) 0.125(8) 0.097(8) 0.078(7) 0.117(10)
C1 0.036(4) 0.028(3) 0.026(3) 0.009(3) 0.006(3) 0.008(3)
C2 0.050(5) 0.036(4) 0.057(5) 0.014(4) 0.004(4) 0.008(4)
C3 0.075(6) 0.033(4) 0.046(5) 0.007(4) 0.006(4) 0.005(4)
C4 0.055(5) 0.036(4) 0.038(4) 0.007(4) 0.000(4) -0.006(4)
C5 0.040(4) 0.033(4) 0.033(4) 0.012(3) 0.004(3) 0.002(3)
C6 0.030(3) 0.025(3) 0.025(3) 0.007(3) 0.008(3) 0.004(3)
C7 0.025(3) 0.032(4) 0.027(3) 0.011(3) 0.007(3) 0.010(3)
C8 0.022(3) 0.032(3) 0.026(3) 0.013(3) 0.004(3) 0.008(3)
C9 0.031(4) 0.030(3) 0.024(3) 0.005(3) 0.013(3) 0.007(3)
C10 0.022(3) 0.032(3) 0.024(3) 0.013(3) 0.011(3) 0.007(3)
C11 0.030(4) 0.041(4) 0.037(4) 0.013(3) 0.017(3) 0.009(3)
C12 0.031(4) 0.028(3) 0.030(4) 0.010(3) 0.008(3) 0.008(3)
C13 0.037(4) 0.052(5) 0.033(4) 0.021(4) 0.010(3) 0.009(3)
C14 0.050(5) 0.055(5) 0.026(4) 0.017(4) 0.017(3) 0.018(4)
C15 0.049(5) 0.048(4) 0.027(4) 0.015(3) 0.008(3) 0.016(4)
C16 0.041(4) 0.045(4) 0.032(4) 0.015(3) -0.005(3) 0.004(3)
C17 0.039(4) 0.028(3) 0.024(3) 0.012(3) 0.009(3) 0.013(3)
C18 0.031(4) 0.030(3) 0.031(4) 0.011(3) 0.002(3) 0.007(3)
C19 0.023(3) 0.034(4) 0.028(3) 0.011(3) 0.008(3) 0.011(3)
C20 0.032(4) 0.029(3) 0.020(3) 0.005(3) 0.008(3) 0.012(3)
C21 0.018(3) 0.036(4) 0.035(4) 0.015(3) 0.005(3) 0.008(3)
C22 0.041(4) 0.044(4) 0.039(4) 0.020(4) 0.013(4) 0.017(3)
C23 0.046(4) 0.034(4) 0.026(4) 0.005(3) 0.004(3) -0.003(3)
C24 0.051(5) 0.038(4) 0.056(5) 0.015(4) 0.009(4) 0.010(4)
C25 0.061(6) 0.028(4) 0.058(5) 0.006(4) 0.016(4) 0.005(4)
C26 0.043(5) 0.036(4) 0.043(4) 0.001(4) 0.009(4) -0.005(3)
C27 0.039(4) 0.039(4) 0.036(4) 0.009(3) 0.003(3) -0.005(3)
C28 0.039(4) 0.033(4) 0.027(4) 0.008(3) -0.001(3) 0.000(3)
C29 0.039(4) 0.037(4) 0.029(4) 0.007(3) -0.003(3) -0.001(3)
C30 0.046(5) 0.041(4) 0.042(4) 0.014(4) -0.012(4) 0.005(4)
C31 0.045(4) 0.033(4) 0.036(4) 0.016(3) -0.004(3) -0.002(3)
C32 0.041(5) 0.040(4) 0.065(6) 0.014(4) -0.022(4) -0.004(4)
C33 0.076(7) 0.045(5) 0.071(6) 0.034(5) -0.036(5) -0.011(5)
C34 0.055(5) 0.030(4) 0.027(4) 0.002(3) 0.010(3) 0.006(3)
C35 0.073(6) 0.049(5) 0.026(4) 0.016(4) 0.009(4) 0.008(4)
C36 0.076(7) 0.052(5) 0.045(5) 0.020(4) 0.023(5) 0.009(5)
C37 0.055(5) 0.054(5) 0.041(5) 0.018(4) 0.023(4) 0.016(4)
C38 0.053(5) 0.035(4) 0.042(4) 0.010(4) 0.015(4) 0.008(4)
C39 0.048(5) 0.029(4) 0.025(3) 0.006(3) 0.003(3) 0.011(3)
C40 0.039(4) 0.030(4) 0.026(4) 0.003(3) -0.001(3) 0.008(3)
C41 0.034(4) 0.036(4) 0.026(3) 0.011(3) 0.003(3) 0.012(3)
C42 0.031(4) 0.029(3) 0.025(3) 0.008(3) -0.002(3) 0.006(3)
C43 0.043(4) 0.033(4) 0.033(4) 0.015(3) 0.000(3) -0.004(3)
C44 0.040(4) 0.038(4) 0.036(4) 0.012(3) 0.003(3) 0.006(3)
C45 0.062(8) 0.157(13) 0.221(17) 0.145(14) -0.035(9) -0.040(8)
C46 0.059(7) 0.069(7) 0.109(9) 0.026(6) 0.008(6) -0.022(5)
C47 0.085(8) 0.077(7) 0.093(8) 0.052(7) 0.029(7) 0.016(6)
C48 0.126(13) 0.170(15) 0.083(9) 0.057(10) -0.001(9) -0.026(11)
C49 0.079(10) 0.102(12) 0.29(2) 0.065(13) -0.072(13) 0.005(8)
C50 0.150(19) 0.154(19) 0.24(3) 0.047(17) -0.045(17) -0.041(14)
C51 0.179(19) 0.23(2) 0.104(12) 0.084(14) 0.050(12) 0.099(16)
C52 0.049(7) 0.102(11) 0.27(2) 0.030(12) 0.040(10) 0.052(7)
C53 0.102(12) 0.153(16) 0.30(3) 0.146(18) 0.075(15) 0.043(11)
C54 0.118(12) 0.165(15) 0.055(7) 0.009(8) 0.026(8) 0.006(10)
C55 0.27(3) 0.132(16) 0.128(15) 0.010(12) -0.010(16) 0.049(16)
C56 0.151(17) 0.133(15) 0.186(18) 0.086(14) 0.044(14) -0.007(12)
C57 0.164(16) 0.065(9) 0.148(14) -0.011(9) 0.018(12) 0.014(9)
C58 0.167(14) 0.070(8) 0.057(7) -0.005(6) 0.047(8) 0.008(8)
C59 0.21(2) 0.146(19) 0.27(3) 0.076(19) -0.09(2) 0.016(17)
C60 0.098(12) 0.24(2) 0.22(2) 0.144(18) 0.081(14) 0.055(13)
C61 0.35(3) 0.069(10) 0.168(19) -0.023(11) 0.07(2) -0.049(14)
C62 0.24(2) 0.109(12) 0.102(11) 0.046(10) 0.072(13) 0.031(13)
C63 0.33(3) 0.62(5) 0.27(3) 0.26(3) 0.16(2) 0.32(4)
C64 0.33(3) 0.62(5) 0.27(3) 0.26(3) 0.16(2) 0.32(4)

loop_
_atom_type_symbol
_atom_type_description
_atom_type_scat_dispersion_real
_atom_type_scat_dispersion_imag
_atom_type_scat_source
C C 0.0033 0.0016 'International Tables Vol C Tables 4.2.6.8 and 6.1.1.4'
H H 0.0000 0.0000 'International Tables Vol C Tables 4.2.6.8 and 6.1.1.4'
N N 0.0061 0.0033 'International Tables Vol C Tables 4.2.6.8 and 6.1.1.4'
O O 0.0106 0.0060 'International Tables Vol C Tables 4.2.6.8 and 6.1.1.4'
S S 0.1246 0.1234 'International Tables Vol C Tables 4.2.6.8 and 6.1.1.4'
Fe Fe 0.3463 0.8444 'International Tables Vol C Tables 4.2.6.8 and 6.1.1.4'
Co Co 0.3494 0.9721 'International Tables Vol C Tables 4.2.6.8 and 6.1.1.4'

loop_
_geom_angle_atom_site_label_1
_geom_angle_atom_site_label_2
_geom_angle_atom_site_label_3
_geom_angle
_geom_angle_site_symmetry_1
_geom_angle_site_symmetry_3
O20 Fe1 O9 77.25(18) . .
O20 Fe1 O3 99.72(17) . .
O9 Fe1 O3 176.86(18) . .
O20 Fe1 O3 98.99(17) . 2_776
O9 Fe1 O3 102.68(18) . 2_776
O3 Fe1 O3 76.82(18) . 2_776
O20 Fe1 O8 166.38(17) . .
O9 Fe1 O8 90.77(17) . .
O3 Fe1 O8 92.33(17) . .
O3 Fe1 O8 89.87(16) 2_776 .
O20 Fe1 O2 96.25(17) . .
O9 Fe1 O2 90.51(17) . .
O3 Fe1 O2 90.68(16) . .
O3 Fe1 O2 161.69(17) 2_776 .
O8 Fe1 O2 77.16(16) . .
O15 Fe2 O9 95.9(2) . .
O15 Fe2 O21 98.4(2) . .
O9 Fe2 O21 165.62(18) . .
O15 Fe2 O20 169.9(2) . .
O9 Fe2 O20 74.82(17) . .
O21 Fe2 O20 90.82(17) . .
O15 Fe2 O14 91.2(2) . .
O9 Fe2 O14 101.07(18) . .
O21 Fe2 O14 78.27(18) . .
O20 Fe2 O14 86.79(18) . .
O15 Fe2 O25 95.3(2) . .
O9 Fe2 O25 92.02(19) . .
O21 Fe2 O25 87.1(2) . .
O20 Fe2 O25 89.11(19) . .
O14 Fe2 O25 164.7(2) . .
O15 Fe2 Co2 95.11(18) . .
O9 Fe2 Co2 138.80(13) . .
O21 Fe2 Co2 39.19(13) . .
O20 Fe2 Co2 89.55(13) . .
O14 Fe2 Co2 39.11(12) . .
O25 Fe2 Co2 126.24(15) . .
O7 Co1 O1 90.4(2) . .
O7 Co1 O8 177.90(19) . .
O1 Co1 O8 91.69(18) . .
O7 Co1 O2 93.52(19) . .
O1 Co1 O2 176.10(18) . .
O8 Co1 O2 84.42(17) . .
O7 Co1 N3 95.5(2) . .
O1 Co1 N3 88.9(2) . .
O8 Co1 N3 84.1(2) . .
O2 Co1 N3 91.0(2) . .
O7 Co1 N1 87.7(2) . .
O1 Co1 N1 96.1(2) . .
O8 Co1 N1 92.45(19) . .
O2 Co1 N1 83.8(2) . .
N3 Co1 N1 174.0(2) . .
N5 Co2 O19 86.7(3) . .
N5 Co2 O13 96.5(2) . .
O19 Co2 O13 90.7(2) . .
N5 Co2 O14 84.7(2) . .
O19 Co2 O14 91.7(2) . .
O13 Co2 O14 177.4(2) . .
N5 Co2 N7 174.4(2) . .
O19 Co2 N7 96.2(2) . .
O13 Co2 N7 88.3(2) . .
O14 Co2 N7 90.4(2) . .
N5 Co2 O21 92.1(2) . .
O19 Co2 O21 176.8(2) . .
O13 Co2 O21 92.4(2) . .
O14 Co2 O21 85.2(2) . .
N7 Co2 O21 84.8(2) . .
N5 Co2 Fe2 86.57(18) . .
O19 Co2 Fe2 134.48(15) . .
O13 Co2 Fe2 134.83(16) . .
O14 Co2 Fe2 42.82(14) . .
N7 Co2 Fe2 87.95(17) . .
O21 Co2 Fe2 42.40(13) . .
C7 N1 C8 120.3(5) . .
C7 N1 Co1 125.2(5) . .
C8 N1 Co1 114.5(4) . .
O6 N2 O5 124.7(8) . .
O6 N2 C4 117.6(8) . .
O5 N2 C4 117.7(7) . .
C18 N3 C19 120.6(5) . .
C18 N3 Co1 124.5(5) . .
C19 N3 Co1 114.3(4) . .
O12 N4 O11 124.5(7) . .
O12 N4 C15 118.8(8) . .
O11 N4 C15 116.6(8) . .
C29 N5 C30 119.7(6) . .
C29 N5 Co2 125.2(5) . .
C30 N5 Co2 115.1(4) . .
O18 N6 O17 123.6(7) . .
O18 N6 C26 118.6(8) . .
O17 N6 C26 117.7(7) . .
C40 N7 C41 121.1(6) . .
C40 N7 Co2 123.8(5) . .
C41 N7 Co2 114.7(4) . .
O23 N8 O24 123.0(9) . .
O23 N8 C37 119.9(8) . .
O24 N8 C37 117.1(9) . .
C1 O1 Co1 124.8(4) . .
C9 O2 Co1 110.5(4) . .
C9 O2 Fe1 116.1(4) . .
Co1 O2 Fe1 98.86(18) . .
C10 O3 Fe1 132.1(4) . .
C10 O3 Fe1 123.8(3) . 2_776
Fe1 O3 Fe1 103.18(18) . 2_776
C11 O4 H4 109.5 . .
C12 O7 Co1 124.5(4) . .
C20 O8 Co1 109.5(3) . .
C20 O8 Fe1 117.4(4) . .
Co1 O8 Fe1 99.54(17) . .
C21 O9 Fe1 131.6(4) . .
C21 O9 Fe2 123.7(4) . .
Fe1 O9 Fe2 103.35(19) . .
C22 O10A H22C 27.6 . .
C22 O10B H22B 32.3 . .
C23 O13 Co2 125.3(5) . .
C31 O14 Co2 108.7(4) . .
C31 O14 Fe2 116.1(4) . .
Co2 O14 Fe2 98.1(2) . .
C32 O15 Fe2 133.6(5) . .
C33 O16A H33D 35.8 . .
C33 O16B H33A 38.8 . .
C34 O19 Co2 123.5(4) . .
C42 O20 Fe1 127.0(4) . .
C42 O20 Fe2 130.0(4) . .
Fe1 O20 Fe2 103.04(19) . .
C43 O21 Co2 107.6(4) . .
C43 O21 Fe2 118.0(4) . .
Co2 O21 Fe2 98.41(19) . .
C44 O22 H22 109.5 . .
S1 O25 Fe2 135.8(3) . .
S6B O30 S6A 57.3(8) . .
S7A O31 S7B 49.7(5) . .
S8A O32 S8B 52.3(6) . .
S10A O34 S10B 50.0(7) . .
O25 S1 C45 103.9(5) . .
O25 S1 C46 106.7(4) . .
C45 S1 C46 99.6(6) . .
O26 S2 C48 106.6(8) . .
O26 S2 C47 106.8(5) . .
C48 S2 C47 95.4(6) . .
O27 S3 C49 113.0(8) . .
O27 S3 C50 120.3(9) . .
C49 S3 C50 104.3(9) . .
O28 S4 C52 121.4(9) . .
O28 S4 C51 111.3(9) . .
C52 S4 C51 87.5(9) . .
O29 S5 C53 105.1(9) . .
O29 S5 C54 108.2(8) . .
C53 S5 C54 95.8(7) . .
O30 S6A C56 109.1(9) . .
O30 S6A C55 104.0(8) . .
C56 S6A C55 92.0(10) . .
O30 S6B C56 112.9(11) . .
O30 S6B C55 106.5(11) . .
C56 S6B C55 93.3(11) . .
H55C S6B H56B 96.9 . .
O31 S7A C57 107.8(6) . .
O31 S7A C58 103.1(5) . .
C57 S7A C58 105.7(6) . .
O31 S7B C58 105.4(7) . .
O31 S7B C57 108.8(7) . .
C58 S7B C57 109.9(8) . .
O32 S8A C60 104.0(9) . .
O32 S8A C59 106.3(9) . .
C60 S8A C59 106.2(10) . .
O32 S8B C59 106.5(11) . .
O32 S8B C60 103.9(10) . .
C59 S8B C60 107.9(11) . .
O33 S9 C61 109.5(11) . .
O33 S9 C62 107.7(13) . .
C61 S9 C62 93.9(10) . .
O34 S10A C64 108.9(11) . .
O34 S10A C63 101.2(10) . .
C64 S10A C63 110.0(12) . .
O34 S10B C63 101.3(10) . .
O34 S10B C64 107.1(10) . .
C63 S10B C64 111.7(12) . .
O1 C1 C6 124.4(6) . .
O1 C1 C2 118.1(6) . .
C6 C1 C2 117.5(6) . .
C3 C2 C1 121.6(8) . .
C3 C2 H2 119.2 . .
C1 C2 H2 119.2 . .
C4 C3 C2 119.3(8) . .
C4 C3 H3 120.3 . .
C2 C3 H3 120.3 . .
C3 C4 C5 121.5(7) . .
C3 C4 N2 119.8(8) . .
C5 C4 N2 118.7(8) . .
C4 C5 C6 120.7(7) . .
C4 C5 H5 119.6 . .
C6 C5 H5 119.6 . .
C5 C6 C1 119.3(6) . .
C5 C6 C7 116.1(6) . .
C1 C6 C7 124.5(6) . .
N1 C7 C6 124.5(6) . .
N1 C7 H7 117.8 . .
C6 C7 H7 117.8 . .
N1 C8 C9 106.0(5) . .
N1 C8 C11 113.3(5) . .
C9 C8 C11 108.3(5) . .
N1 C8 C10 109.0(5) . .
C9 C8 C10 110.8(5) . .
C11 C8 C10 109.4(5) . .
O2 C9 C8 109.1(5) . .
O2 C9 H9A 109.9 . .
C8 C9 H9A 109.9 . .
O2 C9 H9B 109.9 . .
C8 C9 H9B 109.9 . .
H9A C9 H9B 108.3 . .
O3 C10 C8 112.6(5) . .
O3 C10 H10A 109.1 . .
C8 C10 H10A 109.1 . .
O3 C10 H10B 109.1 . .
C8 C10 H10B 109.1 . .
H10A C10 H10B 107.8 . .
O4 C11 C8 112.1(5) . .
O4 C11 H11A 109.2 . .
C8 C11 H11A 109.2 . .
O4 C11 H11B 109.2 . .
C8 C11 H11B 109.2 . .
H11A C11 H11B 107.9 . .
O7 C12 C17 125.0(6) . .
O7 C12 C13 117.2(6) . .
C17 C12 C13 117.8(6) . .
C14 C13 C12 120.8(7) . .
C14 C13 H13 119.6 . .
C12 C13 H13 119.6 . .
C15 C14 C13 119.7(7) . .
C15 C14 H14 120.2 . .
C13 C14 H14 120.2 . .
C14 C15 C16 122.6(7) . .
C14 C15 N4 119.6(7) . .
C16 C15 N4 117.8(7) . .
C15 C16 C17 118.8(7) . .
C15 C16 H16 120.6 . .
C17 C16 H16 120.6 . .
C16 C17 C18 116.3(7) . .
C16 C17 C12 120.1(6) . .
C18 C17 C12 123.6(6) . .
N3 C18 C17 124.6(6) . .
N3 C18 H18 117.7 . .
C17 C18 H18 117.7 . .
N3 C19 C22 110.2(5) . .
N3 C19 C20 105.5(5) . .
C22 C19 C20 110.3(5) . .
N3 C19 C21 110.7(5) . .
C22 C19 C21 109.8(6) . .
C20 C19 C21 110.4(5) . .
O8 C20 C19 108.6(5) . .
O8 C20 H20A 110.0 . .
C19 C20 H20A 110.0 . .
O8 C20 H20B 110.0 . .
C19 C20 H20B 110.0 . .
H20A C20 H20B 108.3 . .
O9 C21 C19 113.1(5) . .
O9 C21 H21A 109.0 . .
C19 C21 H21A 109.0 . .
O9 C21 H21B 109.0 . .
C19 C21 H21B 109.0 . .
H21A C21 H21B 107.8 . .
O10B C22 C19 117.6(9) . .
O10A C22 C19 109.7(6) . .
O10B C22 H22A 115.0 . .
O10A C22 H22A 109.6 . .
C19 C22 H22A 109.3 . .
O10A C22 H22B 109.8 . .
C19 C22 H22B 110.2 . .
H22A C22 H22B 108.3 . .
O10B C22 H22C 107.3 . .
C19 C22 H22C 108.2 . .
H22A C22 H22C 97.4 . .
H22B C22 H22C 122.3 . .
O10B C22 H22D 108.7 . .
O10A C22 H22D 119.0 . .
C19 C22 H22D 107.4 . .
H22B C22 H22D 100.3 . .
H22C C22 H22D 107.3 . .
O13 C23 C24 118.1(7) . .
O13 C23 C28 124.0(7) . .
C24 C23 C28 118.0(7) . .
C25 C24 C23 121.3(8) . .
C25 C24 H24 119.4 . .
C23 C24 H24 119.4 . .
C26 C25 C24 120.1(8) . .
C26 C25 H25 119.9 . .
C24 C25 H25 119.9 . .
C27 C26 C25 121.2(7) . .
C27 C26 N6 119.4(8) . .
C25 C26 N6 119.4(7) . .
C26 C27 C28 120.8(7) . .
C26 C27 H27 119.6 . .
C28 C27 H27 119.6 . .
C27 C28 C23 118.5(7) . .
C27 C28 C29 116.8(6) . .
C23 C28 C29 124.7(6) . .
N5 C29 C28 123.8(7) . .
N5 C29 H29 118.1 . .
C28 C29 H29 118.1 . .
N5 C30 C32 108.5(7) . .
N5 C30 C31 103.5(6) . .
C32 C30 C31 109.5(6) . .
N5 C30 C33 111.6(6) . .
C32 C30 C33 112.8(7) . .
C31 C30 C33 110.5(7) . .
O14 C31 C30 110.9(6) . .
O14 C31 H31A 109.5 . .
C30 C31 H31A 109.5 . .
O14 C31 H31B 109.5 . .
C30 C31 H31B 109.5 . .
H31A C31 H31B 108.1 . .
O15 C32 C30 115.0(6) . .
O15 C32 H32A 108.5 . .
C30 C32 H32A 108.5 . .
O15 C32 H32B 108.5 . .
C30 C32 H32B 108.5 . .
H32A C32 H32B 107.5 . .
O16A C33 C30 118.9(9) . .
O16B C33 C30 102.3(14) . .
O16A C33 H33A 108.7 . .
C30 C33 H33A 108.5 . .
O16A C33 H33B 106.3 . .
O16B C33 H33B 131.1 . .
C30 C33 H33B 106.6 . .
H33A C33 H33B 107.2 . .
O16A C33 H33C 116.6 . .
O16B C33 H33C 115.1 . .
C30 C33 H33C 109.6 . .
H33A C33 H33C 90.7 . .
C30 C33 H33D 111.0 . .
O19 C34 C39 125.9(7) . .
O19 C34 C35 116.3(7) . .
C39 C34 C35 117.8(8) . .
C36 C35 C34 121.1(8) . .
C36 C35 H35 119.4 . .
C34 C35 H35 119.4 . .
C35 C36 C37 119.0(8) . .
C35 C36 H36 120.5 . .
C37 C36 H36 120.5 . .
C38 C37 C36 121.9(8) . .
C38 C37 N8 118.0(8) . .
C36 C37 N8 120.1(8) . .
C37 C38 C39 119.9(8) . .
C37 C38 H38 120.0 . .
C39 C38 H38 120.0 . .
C38 C39 C34 120.3(7) . .
C38 C39 C40 117.3(7) . .
C34 C39 C40 122.4(7) . .
N7 C40 C39 125.9(7) . .
N7 C40 H40 117.1 . .
C39 C40 H40 117.1 . .
N7 C41 C43 105.1(5) . .
N7 C41 C44 113.7(6) . .
C43 C41 C44 107.8(6) . .
N7 C41 C42 109.5(5) . .
C43 C41 C42 110.5(6) . .
C44 C41 C42 110.1(5) . .
O20 C42 C41 113.7(5) . .
O20 C42 H42A 108.8 . .
C41 C42 H42A 108.8 . .
O20 C42 H42B 108.8 . .
C41 C42 H42B 108.8 . .
H42A C42 H42B 107.7 . .
O21 C43 C41 110.2(5) . .
O21 C43 H43A 109.6 . .
C41 C43 H43A 109.6 . .
O21 C43 H43B 109.6 . .
C41 C43 H43B 109.6 . .
H43A C43 H43B 108.1 . .
O22 C44 C41 114.7(6) . .
O22 C44 H44A 108.6 . .
C41 C44 H44A 108.6 . .
O22 C44 H44B 108.6 . .
C41 C44 H44B 108.6 . .
H44A C44 H44B 107.6 . .
S1 C45 H45A 109.5 . .
S1 C45 H45B 109.5 . .
H45A C45 H45B 109.5 . .
S1 C45 H45C 109.5 . .
H45A C45 H45C 109.5 . .
H45B C45 H45C 109.5 . .
S1 C46 H46A 109.5 . .
S1 C46 H46B 109.5 . .
H46A C46 H46B 109.5 . .
S1 C46 H46C 109.5 . .
H46A C46 H46C 109.5 . .
H46B C46 H46C 109.5 . .
S2 C47 H47A 109.5 . .
S2 C47 H47B 109.5 . .
H47A C47 H47B 109.5 . .
S2 C47 H47C 109.5 . .
H47A C47 H47C 109.5 . .
H47B C47 H47C 109.5 . .
S2 C48 H48A 109.5 . .
S2 C48 H48B 109.5 . .
H48A C48 H48B 109.5 . .
S2 C48 H48C 109.5 . .
H48A C48 H48C 109.5 . .
H48B C48 H48C 109.5 . .
S3 C49 H49A 109.5 . .
S3 C49 H49B 109.5 . .
H49A C49 H49B 109.5 . .
S3 C49 H49C 109.5 . .
H49A C49 H49C 109.5 . .
H49B C49 H49C 109.5 . .
S3 C50 H50A 109.5 . .
S3 C50 H50B 109.5 . .
H50A C50 H50B 109.5 . .
S3 C50 H50C 109.5 . .
H50A C50 H50C 109.5 . .
H50B C50 H50C 109.5 . .
S4 C51 H51A 109.5 . .
S4 C51 H51B 109.5 . .
H51A C51 H51B 109.5 . .
S4 C51 H51C 109.5 . .
H51A C51 H51C 109.5 . .
H51B C51 H51C 109.5 . .
S4 C52 H52A 109.5 . .
S4 C52 H52B 109.5 . .
H52A C52 H52B 109.5 . .
S4 C52 H52C 109.5 . .
H52A C52 H52C 109.5 . .
H52B C52 H52C 109.5 . .
S5 C53 H53A 109.5 . .
S5 C53 H53B 109.5 . .
H53A C53 H53B 109.5 . .
S5 C53 H53C 109.5 . .
H53A C53 H53C 109.5 . .
H53B C53 H53C 109.5 . .
S5 C54 H54A 109.5 . .
S5 C54 H54B 109.5 . .
H54A C54 H54B 109.5 . .
S5 C54 H54C 109.5 . .
H54A C54 H54C 109.5 . .
H54B C54 H54C 109.5 . .
S6B C55 H55A 123.9 . .
S6A C55 H55A 111.4 . .
S6B C55 H55B 125.6 . .
S6A C55 H55B 107.7 . .
H55A C55 H55B 109.5 . .
S6A C55 H55C 109.3 . .
H55A C55 H55C 109.5 . .
H55B C55 H55C 109.5 . .
S6B C55 H55D 109.4 . .
S6A C55 H55D 121.1 . .
H55D C55 H55E 109.5 . .
S6B C55 H55F 106.5 . .
S6A C55 H55F 127.6 . .
H55D C55 H55F 109.5 . .
H55E C55 H55F 109.5 . .
S6A C56 H56A 108.4 . .
S6A C56 H56B 110.5 . .
H56A C56 H56B 109.5 . .
S6B C56 H56C 128.2 . .
S6A C56 H56C 109.5 . .
H56A C56 H56C 109.5 . .
H56B C56 H56C 109.5 . .
S6B C56 H56D 108.1 . .
S6B C56 H56E 108.7 . .
H56D C56 H56E 109.5 . .
S6B C56 H56F 111.5 . .
H56D C56 H56F 109.5 . .
H56E C56 H56F 109.5 . .
S7A C57 H57A 110.6 . .
S7A C57 H57B 108.6 . .
H57A C57 H57B 109.5 . .
S7A C57 H57C 109.2 . .
H57A C57 H57C 109.5 . .
H57B C57 H57C 109.5 . .
S7B C57 H57D 110.1 . .
S7B C57 H57E 109.3 . .
H57D C57 H57E 109.5 . .
S7B C57 H57F 109.0 . .
H57D C57 H57F 109.5 . .
H57E C57 H57F 109.5 . .
S7A C58 H58A 109.5 . .
S7A C58 H58B 109.9 . .
H58A C58 H58B 109.5 . .
S7A C58 H58C 109.0 . .
H58A C58 H58C 109.5 . .
H58B C58 H58C 109.5 . .
S7B C58 H58D 109.8 . .
S7B C58 H58E 110.0 . .
H58D C58 H58E 109.5 . .
S7B C58 H58F 108.6 . .
H58D C58 H58F 109.5 . .
H58E C58 H58F 109.5 . .
S8A C59 H59A 110.5 . .
S8A C59 H59B 108.6 . .
H59A C59 H59B 109.5 . .
S8A C59 H59C 109.4 . .
H59A C59 H59C 109.5 . .
H59B C59 H59C 109.5 . .
S8B C59 H59D 109.4 . .
S8B C59 H59E 110.1 . .
H59D C59 H59E 109.5 . .
S8B C59 H59F 109.0 . .
H59D C59 H59F 109.5 . .
H59E C59 H59F 109.5 . .
S8A C60 H60A 107.3 . .
S8A C60 H60B 110.7 . .
H60A C60 H60B 109.5 . .
S8A C60 H60C 110.4 . .
H60A C60 H60C 109.5 . .
H60B C60 H60C 109.5 . .
S8B C60 H60D 107.9 . .
H60D C60 H60E 109.5 . .
S8B C60 H60F 108.8 . .
H60D C60 H60F 109.5 . .
H60E C60 H60F 109.5 . .
S9 C61 H61A 109.5 . .
S9 C61 H61B 109.5 . .
H61A C61 H61B 109.5 . .
S9 C61 H61C 109.5 . .
H61A C61 H61C 109.5 . .
H61B C61 H61C 109.5 . .
S9 C62 H62A 109.5 . .
S9 C62 H62B 109.5 . .
H62A C62 H62B 109.5 . .
S9 C62 H62C 109.5 . .
H62A C62 H62C 109.5 . .
H62B C62 H62C 109.5 . .
S10A C63 H63A 111.1 . .
S10A C63 H63B 105.1 . .
H63A C63 H63B 109.5 . .
S10A C63 H63C 112.1 . .
H63A C63 H63C 109.5 . .
H63B C63 H63C 109.5 . .
S10B C63 H63D 106.7 . .
S10B C63 H63E 108.2 . .
H63D C63 H63E 109.5 . .
H63D C63 H63F 109.5 . .
H63E C63 H63F 109.5 . .
S10A C64 H64A 108.5 . .
S10A C64 H64B 110.1 . .
H64A C64 H64B 109.5 . .
S10A C64 H64C 109.8 . .
H64A C64 H64C 109.5 . .
H64B C64 H64C 109.5 . .
S10B C64 H64D 110.3 . .
S10B C64 H64E 108.6 . .
H64D C64 H64E 109.5 . .
S10B C64 H64F 109.5 . .
H64D C64 H64F 109.5 . .
H64E C64 H64F 109.5 . .

loop_
_geom_bond_atom_site_label_1
_geom_bond_atom_site_label_2
_geom_bond_distance
_geom_bond_site_symmetry_2
Fe1 O20 1.973(4) .
Fe1 O9 1.979(4) .
Fe1 O3 1.990(4) .
Fe1 O3 2.021(4) 2_776
Fe1 O8 2.033(4) .
Fe1 O2 2.051(4) .
Fe2 O15 1.870(5) .
Fe2 O9 2.023(4) .
Fe2 O21 2.030(5) .
Fe2 O20 2.038(4) .
Fe2 O14 2.045(5) .
Fe2 O25 2.080(5) .
Fe2 Co2 2.9788(14) .
Co1 O7 1.887(4) .
Co1 O1 1.894(4) .
Co1 O8 1.894(4) .
Co1 O2 1.896(4) .
Co1 N3 1.909(5) .
Co1 N1 1.912(5) .
Co2 N5 1.883(6) .
Co2 O19 1.886(5) .
Co2 O13 1.893(5) .
Co2 O14 1.898(4) .
Co2 N7 1.902(5) .
Co2 O21 1.903(5) .
N1 C7 1.271(8) .
N1 C8 1.490(8) .
N2 O6 1.208(10) .
N2 O5 1.234(10) .
N2 C4 1.463(10) .
N3 C18 1.291(8) .
N3 C19 1.492(8) .
N4 O12 1.238(10) .
N4 O11 1.240(9) .
N4 C15 1.469(10) .
N5 C29 1.291(8) .
N5 C30 1.514(9) .
N6 O18 1.219(9) .
N6 O17 1.243(10) .
N6 C26 1.458(10) .
N7 C40 1.288(9) .
N7 C41 1.473(9) .
N8 O23 1.205(10) .
N8 O24 1.259(10) .
N8 C37 1.452(12) .
O1 C1 1.298(8) .
O2 C9 1.418(7) .
O3 C10 1.421(7) .
O3 Fe1 2.021(4) 2_776
O4 C11 1.419(8) .
O4 H4 0.8400 .
O7 C12 1.299(8) .
O8 C20 1.426(7) .
O9 C21 1.421(7) .
O10A C22 1.387(11) .
O10B C22 1.325(17) .
O13 C23 1.284(8) .
O14 C31 1.407(8) .
O15 C32 1.415(9) .
O16A C33 1.316(12) .
O16B C33 1.37(3) .
O19 C34 1.307(9) .
O20 C42 1.401(7) .
O21 C43 1.428(8) .
O22 C44 1.424(10) .
O22 H22 0.8400 .
O25 S1 1.497(6) .
O26 S2 1.447(9) .
O27 S3 1.506(10) .
O28 S4 1.467(8) .
O29 S5 1.473(6) .
O30 S6B 1.427(9) .
O30 S6A 1.473(8) .
O31 S7A 1.492(6) .
O31 S7B 1.507(8) .
O32 S8A 1.465(8) .
O32 S8B 1.487(9) .
O33 S9 1.441(9) .
O34 S10A 1.481(9) .
O34 S10B 1.519(9) .
S1 C45 1.760(8) .
S1 C46 1.785(11) .
S2 C48 1.723(15) .
S2 C47 1.819(10) .
S3 C49 1.747(8) .
S3 C50 1.788(9) .
S4 C52 1.732(8) .
S4 C51 1.769(9) .
S5 C53 1.759(9) .
S5 C54 1.770(15) .
S6A C56 1.787(9) .
S6A C55 1.790(9) .
S6B C56 1.760(10) .
S6B C55 1.780(10) .
S7A C57 1.806(9) .
S7A C58 1.819(8) .
S7B C58 1.758(9) .
S7B C57 1.771(9) .
S8A S8B 1.300(15) .
S8A C60 1.795(9) .
S8A C59 1.796(9) .
S8B C59 1.774(9) .
S8B C60 1.778(9) .
S9 C61 1.71(2) .
S9 C62 1.763(9) .
S10A C64 1.790(10) .
S10A C63 1.808(10) .
S10B C63 1.772(10) .
S10B C64 1.791(10) .
C1 C6 1.421(9) .
C1 C2 1.429(10) .
C2 C3 1.385(12) .
C2 H2 0.9500 .
C3 C4 1.369(12) .
C3 H3 0.9500 .
C4 C5 1.381(10) .
C5 C6 1.402(9) .
C5 H5 0.9500 .
C6 C7 1.436(9) .
C7 H7 0.9500 .
C8 C9 1.525(9) .
C8 C11 1.532(9) .
C8 C10 1.535(8) .
C9 H9A 0.9900 .
C9 H9B 0.9900 .
C10 H10A 0.9900 .
C10 H10B 0.9900 .
C11 H11A 0.9900 .
C11 H11B 0.9900 .
C12 C17 1.428(9) .
C12 C13 1.436(9) .
C13 C14 1.381(10) .
C13 H13 0.9500 .
C14 C15 1.366(11) .
C14 H14 0.9500 .
C15 C16 1.396(10) .
C16 C17 1.403(9) .
C16 H16 0.9500 .
C17 C18 1.422(9) .
C18 H18 0.9500 .
C19 C22 1.523(9) .
C19 C20 1.526(9) .
C19 C21 1.532(9) .
C20 H20A 0.9900 .
C20 H20B 0.9900 .
C21 H21A 0.9900 .
C21 H21B 0.9900 .
C22 H22A 0.9600 .
C22 H22B 0.9600 .
C22 H22C 0.9601 .
C22 H22D 0.9599 .
C23 C24 1.418(10) .
C23 C28 1.425(10) .
C24 C25 1.371(11) .
C24 H24 0.9500 .
C25 C26 1.369(12) .
C25 H25 0.9500 .
C26 C27 1.367(11) .
C27 C28 1.415(9) .
C27 H27 0.9500 .
C28 C29 1.438(10) .
C29 H29 0.9500 .
C30 C32 1.524(13) .
C30 C31 1.529(10) .
C30 C33 1.536(11) .
C31 H31A 0.9900 .
C31 H31B 0.9900 .
C32 H32A 0.9900 .
C32 H32B 0.9900 .
C33 H33A 0.9600 .
C33 H33B 0.9600 .
C33 H33C 0.9601 .
C33 H33D 0.9600 .
C34 C39 1.413(10) .
C34 C35 1.430(10) .
C35 C36 1.370(12) .
C35 H35 0.9500 .
C36 C37 1.395(12) .
C36 H36 0.9500 .
C37 C38 1.367(11) .
C38 C39 1.391(11) .
C38 H38 0.9500 .
C39 C40 1.437(10) .
C40 H40 0.9500 .
C41 C43 1.524(10) .
C41 C44 1.536(9) .
C41 C42 1.541(9) .
C42 H42A 0.9900 .
C42 H42B 0.9900 .
C43 H43A 0.9900 .
C43 H43B 0.9900 .
C44 H44A 0.9900 .
C44 H44B 0.9900 .
C45 H45A 0.9800 .
C45 H45B 0.9800 .
C45 H45C 0.9800 .
C46 H46A 0.9800 .
C46 H46B 0.9800 .
C46 H46C 0.9800 .
C47 H47A 0.9800 .
C47 H47B 0.9800 .
C47 H47C 0.9800 .
C48 H48A 0.9800 .
C48 H48B 0.9800 .
C48 H48C 0.9800 .
C49 H49A 0.9800 .
C49 H49B 0.9800 .
C49 H49C 0.9800 .
C50 H50A 0.9800 .
C50 H50B 0.9800 .
C50 H50C 0.9800 .
C51 H51A 0.9800 .
C51 H51B 0.9800 .
C51 H51C 0.9800 .
C52 H52A 0.9800 .
C52 H52B 0.9800 .
C52 H52C 0.9800 .
C53 H53A 0.9800 .
C53 H53B 0.9800 .
C53 H53C 0.9800 .
C54 H54A 0.9800 .
C54 H54B 0.9800 .
C54 H54C 0.9800 .
C55 H55A 0.9599 .
C55 H55B 0.9601 .
C55 H55C 0.9600 .
C55 H55D 0.9600 .
C55 H55E 0.9599 .
C55 H55F 0.9600 .
C56 H56A 0.9600 .
C56 H56B 0.9600 .
C56 H56C 0.9599 .
C56 H56D 0.9600 .
C56 H56E 0.9600 .
C56 H56F 0.9599 .
C57 H57A 0.9599 .
C57 H57B 0.9600 .
C57 H57C 0.9600 .
C57 H57D 0.9600 .
C57 H57E 0.9600 .
C57 H57F 0.9601 .
C58 H58A 0.9600 .
C58 H58B 0.9600 .
C58 H58C 0.9600 .
C58 H58D 0.9600 .
C58 H58E 0.9599 .
C58 H58F 0.9599 .
C59 H59A 0.9600 .
C59 H59B 0.9600 .
C59 H59C 0.9600 .
C59 H59D 0.9599 .
C59 H59E 0.9601 .
C59 H59F 0.9601 .
C60 H60A 0.9600 .
C60 H60B 0.9600 .
C60 H60C 0.9600 .
C60 H60D 0.9600 .
C60 H60E 0.9600 .
C60 H60F 0.9600 .
C61 H61A 0.9800 .
C61 H61B 0.9800 .
C61 H61C 0.9800 .
C62 H62A 0.9800 .
C62 H62B 0.9800 .
C62 H62C 0.9800 .
C63 H63A 0.9601 .
C63 H63B 0.9601 .
C63 H63C 0.9599 .
C63 H63D 0.9600 .
C63 H63E 0.9600 .
C63 H63F 0.9600 .
C64 H64A 0.9600 .
C64 H64B 0.9600 .
C64 H64C 0.9600 .
C64 H64D 0.9600 .
C64 H64E 0.9600 .
C64 H64F 0.9600 .

loop_
_geom_torsion_atom_site_label_1
_geom_torsion_atom_site_label_2
_geom_torsion_atom_site_label_3
_geom_torsion_atom_site_label_4
_geom_torsion
_geom_torsion_site_symmetry_1
_geom_torsion_site_symmetry_4
O15 Fe2 Co2 N5 -0.3(2) . .
O9 Fe2 Co2 N5 -105.3(3) . .
O21 Fe2 Co2 N5 96.8(3) . .
O20 Fe2 Co2 N5 -171.3(2) . .
O14 Fe2 Co2 N5 -85.9(3) . .
O25 Fe2 Co2 N5 100.1(3) . .
O15 Fe2 Co2 O19 81.7(3) . .
O9 Fe2 Co2 O19 -23.3(3) . .
O21 Fe2 Co2 O19 178.8(3) . .
O20 Fe2 Co2 O19 -89.4(3) . .
O14 Fe2 Co2 O19 -3.9(3) . .
O25 Fe2 Co2 O19 -177.9(3) . .
O15 Fe2 Co2 O13 -96.0(3) . .
O9 Fe2 Co2 O13 158.9(3) . .
O21 Fe2 Co2 O13 1.1(3) . .
O20 Fe2 Co2 O13 92.9(2) . .
O14 Fe2 Co2 O13 178.4(3) . .
O25 Fe2 Co2 O13 4.3(3) . .
O15 Fe2 Co2 O14 85.6(3) . .
O9 Fe2 Co2 O14 -19.4(3) . .
O21 Fe2 Co2 O14 -177.3(3) . .
O20 Fe2 Co2 O14 -85.5(2) . .
O25 Fe2 Co2 O14 -174.0(3) . .
O15 Fe2 Co2 N7 178.4(2) . .
O9 Fe2 Co2 N7 73.3(3) . .
O21 Fe2 Co2 N7 -84.5(3) . .
O20 Fe2 Co2 N7 7.3(2) . .
O14 Fe2 Co2 N7 92.8(3) . .
O25 Fe2 Co2 N7 -81.3(3) . .
O15 Fe2 Co2 O21 -97.1(3) . .
O9 Fe2 Co2 O21 157.9(3) . .
O20 Fe2 Co2 O21 91.8(2) . .
O14 Fe2 Co2 O21 177.3(3) . .
O25 Fe2 Co2 O21 3.3(3) . .
O7 Co1 N1 C7 95.2(5) . .
O1 Co1 N1 C7 5.1(5) . .
O8 Co1 N1 C7 -86.9(5) . .
O2 Co1 N1 C7 -171.0(5) . .
N3 Co1 N1 C7 -142(2) . .
O7 Co1 N1 C8 -84.6(4) . .
O1 Co1 N1 C8 -174.7(4) . .
O8 Co1 N1 C8 93.3(4) . .
O2 Co1 N1 C8 9.2(4) . .
N3 Co1 N1 C8 39(2) . .
O7 Co1 N3 C18 15.3(5) . .
O1 Co1 N3 C18 105.6(5) . .
O8 Co1 N3 C18 -162.6(5) . .
O2 Co1 N3 C18 -78.3(5) . .
N1 Co1 N3 C18 -108(2) . .
O7 Co1 N3 C19 -173.5(4) . .
O1 Co1 N3 C19 -83.2(4) . .
O8 Co1 N3 C19 8.6(4) . .
O2 Co1 N3 C19 92.9(4) . .
N1 Co1 N3 C19 64(2) . .
O19 Co2 N5 C29 97.3(6) . .
O13 Co2 N5 C29 7.0(7) . .
O14 Co2 N5 C29 -170.6(6) . .
N7 Co2 N5 C29 -141(2) . .
O21 Co2 N5 C29 -85.6(6) . .
Fe2 Co2 N5 C29 -127.7(6) . .
O19 Co2 N5 C30 -83.0(5) . .
O13 Co2 N5 C30 -173.2(5) . .
O14 Co2 N5 C30 9.1(5) . .
N7 Co2 N5 C30 38(3) . .
O21 Co2 N5 C30 94.1(5) . .
Fe2 Co2 N5 C30 52.0(5) . .
N5 Co2 N7 C40 -108(3) . .
O19 Co2 N7 C40 13.1(6) . .
O13 Co2 N7 C40 103.6(5) . .
O14 Co2 N7 C40 -78.7(5) . .
O21 Co2 N7 C40 -163.8(6) . .
Fe2 Co2 N7 C40 -121.5(5) . .
N5 Co2 N7 C41 65(3) . .
O19 Co2 N7 C41 -174.1(4) . .
O13 Co2 N7 C41 -83.6(4) . .
O14 Co2 N7 C41 94.1(4) . .
O21 Co2 N7 C41 9.0(4) . .
Fe2 Co2 N7 C41 51.3(4) . .
O7 Co1 O1 C1 -96.0(5) . .
O8 Co1 O1 C1 84.4(5) . .
O2 Co1 O1 C1 80(3) . .
N3 Co1 O1 C1 168.5(5) . .
N1 Co1 O1 C1 -8.2(5) . .
O7 Co1 O2 C9 57.0(4) . .
O1 Co1 O2 C9 -119(3) . .
O8 Co1 O2 C9 -123.4(4) . .
N3 Co1 O2 C9 152.6(4) . .
N1 Co1 O2 C9 -30.3(4) . .
O7 Co1 O2 Fe1 179.32(18) . .
O1 Co1 O2 Fe1 4(3) . .
O8 Co1 O2 Fe1 -1.08(17) . .
N3 Co1 O2 Fe1 -85.1(2) . .
N1 Co1 O2 Fe1 92.0(2) . .
O20 Fe1 O2 C9 -72.9(4) . .
O9 Fe1 O2 C9 -150.1(4) . .
O3 Fe1 O2 C9 27.0(4) . .
O3 Fe1 O2 C9 73.3(7) 2_776 .
O8 Fe1 O2 C9 119.2(4) . .
O20 Fe1 O2 Co1 168.93(18) . .
O9 Fe1 O2 Co1 91.70(19) . .
O3 Fe1 O2 Co1 -91.21(18) . .
O3 Fe1 O2 Co1 -44.8(6) 2_776 .
O8 Fe1 O2 Co1 1.02(16) . .
O20 Fe1 O3 C10 94.2(5) . .
O9 Fe1 O3 C10 110(3) . .
O3 Fe1 O3 C10 -168.8(6) 2_776 .
O8 Fe1 O3 C10 -79.4(5) . .
O2 Fe1 O3 C10 -2.3(5) . .
O20 Fe1 O3 Fe1 -97.05(19) . 2_776
O9 Fe1 O3 Fe1 -81(3) . 2_776
O3 Fe1 O3 Fe1 0.000(1) 2_776 2_776
O8 Fe1 O3 Fe1 89.32(18) . 2_776
O2 Fe1 O3 Fe1 166.50(19) . 2_776
O1 Co1 O7 C12 -102.9(5) . .
O8 Co1 O7 C12 66(5) . .
O2 Co1 O7 C12 77.4(5) . .
N3 Co1 O7 C12 -13.9(5) . .
N1 Co1 O7 C12 161.1(5) . .
O7 Co1 O8 C20 -112(5) . .
O1 Co1 O8 C20 57.7(4) . .
O2 Co1 O8 C20 -122.7(4) . .
N3 Co1 O8 C20 -31.1(4) . .
N1 Co1 O8 C20 153.8(4) . .
O7 Co1 O8 Fe1 12(5) . .
O1 Co1 O8 Fe1 -178.60(19) . .
O2 Co1 O8 Fe1 1.09(17) . .
N3 Co1 O8 Fe1 92.7(2) . .
N1 Co1 O8 Fe1 -82.4(2) . .
O20 Fe1 O8 C20 54.8(9) . .
O9 Fe1 O8 C20 26.6(4) . .
O3 Fe1 O8 C20 -152.9(4) . .
O3 Fe1 O8 C20 -76.1(4) 2_776 .
O2 Fe1 O8 C20 117.0(4) . .
O20 Fe1 O8 Co1 -63.2(8) . .
O9 Fe1 O8 Co1 -91.4(2) . .
O3 Fe1 O8 Co1 89.13(19) . .
O3 Fe1 O8 Co1 165.94(18) 2_776 .
O2 Fe1 O8 Co1 -1.03(16) . .
O20 Fe1 O9 C21 -176.7(6) . .
O3 Fe1 O9 C21 167(3) . .
O3 Fe1 O9 C21 86.8(5) 2_776 .
O8 Fe1 O9 C21 -3.2(5) . .
O2 Fe1 O9 C21 -80.4(5) . .
O20 Fe1 O9 Fe2 -9.59(19) . .
O3 Fe1 O9 Fe2 -25(3) . .
O3 Fe1 O9 Fe2 -106.1(2) 2_776 .
O8 Fe1 O9 Fe2 163.9(2) . .
O2 Fe1 O9 Fe2 86.7(2) . .
O15 Fe2 O9 C21 1.8(5) . .
O21 Fe2 O9 C21 -179.8(7) . .
O20 Fe2 O9 C21 177.8(5) . .
O14 Fe2 O9 C21 94.2(5) . .
O25 Fe2 O9 C21 -93.7(5) . .
Co2 Fe2 O9 C21 106.6(4) . .
O15 Fe2 O9 Fe1 -166.6(2) . .
O21 Fe2 O9 Fe1 11.8(9) . .
O20 Fe2 O9 Fe1 9.38(18) . .
O14 Fe2 O9 Fe1 -74.2(2) . .
O25 Fe2 O9 Fe1 97.9(2) . .
Co2 Fe2 O9 Fe1 -61.8(3) . .
N5 Co2 O13 C23 -7.7(6) . .
O19 Co2 O13 C23 -94.5(6) . .
O14 Co2 O13 C23 109(5) . .
N7 Co2 O13 C23 169.3(6) . .
O21 Co2 O13 C23 84.6(6) . .
Fe2 Co2 O13 C23 83.9(6) . .
N5 Co2 O14 C31 -30.5(5) . .
O19 Co2 O14 C31 56.0(5) . .
O13 Co2 O14 C31 -147(5) . .
N7 Co2 O14 C31 152.2(5) . .
O21 Co2 O14 C31 -123.0(5) . .
Fe2 Co2 O14 C31 -121.2(5) . .
N5 Co2 O14 Fe2 90.7(2) . .
O19 Co2 O14 Fe2 177.2(2) . .
O13 Co2 O14 Fe2 -26(5) . .
N7 Co2 O14 Fe2 -86.6(2) . .
O21 Co2 O14 Fe2 -1.83(19) . .
O15 Fe2 O14 C31 18.9(4) . .
O9 Fe2 O14 C31 -77.4(4) . .
O21 Fe2 O14 C31 117.2(4) . .
O20 Fe2 O14 C31 -151.3(4) . .
O25 Fe2 O14 C31 134.1(7) . .
Co2 Fe2 O14 C31 115.5(5) . .
O15 Fe2 O14 Co2 -96.6(2) . .
O9 Fe2 O14 Co2 167.09(18) . .
O21 Fe2 O14 Co2 1.74(18) . .
O20 Fe2 O14 Co2 93.2(2) . .
O25 Fe2 O14 Co2 18.6(8) . .
O9 Fe2 O15 C32 115.4(7) . .
O21 Fe2 O15 C32 -64.2(7) . .
O20 Fe2 O15 C32 92.5(14) . .
O14 Fe2 O15 C32 14.2(7) . .
O25 Fe2 O15 C32 -152.0(7) . .
Co2 Fe2 O15 C32 -24.8(7) . .
N5 Co2 O19 C34 158.8(6) . .
O13 Co2 O19 C34 -104.8(6) . .
O14 Co2 O19 C34 74.2(6) . .
N7 Co2 O19 C34 -16.4(6) . .
O21 Co2 O19 C34 91(4) . .
Fe2 Co2 O19 C34 76.8(6) . .
O9 Fe1 O20 C42 -171.2(5) . .
O3 Fe1 O20 C42 7.9(5) . .
O3 Fe1 O20 C42 -70.1(5) 2_776 .
O8 Fe1 O20 C42 159.9(7) . .
O2 Fe1 O20 C42 99.7(5) . .
O9 Fe1 O20 Fe2 9.51(19) . .
O3 Fe1 O20 Fe2 -171.36(18) . .
O3 Fe1 O20 Fe2 110.59(19) 2_776 .
O8 Fe1 O20 Fe2 -19.4(9) . .
O2 Fe1 O20 Fe2 -79.6(2) . .
O15 Fe2 O20 C42 -165.0(12) . .
O9 Fe2 O20 C42 171.3(5) . .
O21 Fe2 O20 C42 -8.1(5) . .
O14 Fe2 O20 C42 -86.3(5) . .
O25 Fe2 O20 C42 79.0(5) . .
Co2 Fe2 O20 C42 -47.3(5) . .
O15 Fe2 O20 Fe1 14.3(14) . .
O9 Fe2 O20 Fe1 -9.40(18) . .
O21 Fe2 O20 Fe1 171.2(2) . .
O14 Fe2 O20 Fe1 93.0(2) . .
O25 Fe2 O20 Fe1 -101.7(2) . .
Co2 Fe2 O20 Fe1 132.02(16) . .
N5 Co2 O21 C43 154.3(4) . .
O19 Co2 O21 C43 -138(4) . .
O13 Co2 O21 C43 57.7(4) . .
O14 Co2 O21 C43 -121.2(4) . .
N7 Co2 O21 C43 -30.4(4) . .
Fe2 Co2 O21 C43 -123.0(4) . .
N5 Co2 O21 Fe2 -82.6(2) . .
O19 Co2 O21 Fe2 -15(4) . .
O13 Co2 O21 Fe2 -179.2(2) . .
O14 Co2 O21 Fe2 1.84(19) . .
N7 Co2 O21 Fe2 92.7(2) . .
O15 Fe2 O21 C43 -157.1(5) . .
O9 Fe2 O21 C43 24.5(10) . .
O20 Fe2 O21 C43 26.8(5) . .
O14 Fe2 O21 C43 113.4(5) . .
O25 Fe2 O21 C43 -62.2(5) . .
Co2 Fe2 O21 C43 115.1(5) . .
O15 Fe2 O21 Co2 87.7(2) . .
O9 Fe2 O21 Co2 -90.6(8) . .
O20 Fe2 O21 Co2 -88.3(2) . .
O14 Fe2 O21 Co2 -1.74(18) . .
O25 Fe2 O21 Co2 -177.4(2) . .
O15 Fe2 O25 S1 19.7(5) . .
O9 Fe2 O25 S1 115.8(5) . .
O21 Fe2 O25 S1 -78.5(5) . .
O20 Fe2 O25 S1 -169.4(5) . .
O14 Fe2 O25 S1 -95.0(9) . .
Co2 Fe2 O25 S1 -80.6(5) . .
Fe2 O25 S1 C45 -70.4(7) . .
Fe2 O25 S1 C46 34.2(7) . .
S6B O30 S6A C56 -45.3(9) . .
S6B O30 S6A C55 51.9(10) . .
C56 S6A S6B O30 132.6(11) . .
C55 S6A S6B O30 -123.8(12) . .
O30 S6A S6B C56 -132.6(11) . .
C55 S6A S6B C56 103.6(12) . .
O30 S6A S6B C55 123.8(12) . .
C56 S6A S6B C55 -103.6(12) . .
S6A O30 S6B C56 47.8(10) . .
S6A O30 S6B C55 -53.2(9) . .
S7B O31 S7A C57 54.7(6) . .
S7B O31 S7A C58 -56.7(6) . .
C57 S7A S7B O31 -123.0(7) . .
C58 S7A S7B O31 117.6(7) . .
O31 S7A S7B C58 -117.6(7) . .
C57 S7A S7B C58 119.4(7) . .
O31 S7A S7B C57 123.0(7) . .
C58 S7A S7B C57 -119.4(7) . .
S7A O31 S7B C58 60.9(7) . .
S7A O31 S7B C57 -56.9(7) . .
S8B O32 S8A C60 -56.9(8) . .
S8B O32 S8A C59 54.9(9) . .
C60 S8A S8B O32 118.6(10) . .
C59 S8A S8B O32 -122.0(11) . .
O32 S8A S8B C59 122.0(11) . .
C60 S8A S8B C59 -119.4(12) . .
O32 S8A S8B C60 -118.6(10) . .
C59 S8A S8B C60 119.4(12) . .
S8A O32 S8B C59 -56.0(9) . .
S8A O32 S8B C60 57.8(8) . .
S10B O34 S10A C64 56.3(10) . .
S10B O34 S10A C63 -59.6(8) . .
C64 S10A S10B O34 -122.7(12) . .
C63 S10A S10B O34 113.9(10) . .
O34 S10A S10B C63 -113.9(10) . .
C64 S10A S10B C63 123.3(13) . .
O34 S10A S10B C64 122.7(12) . .
C63 S10A S10B C64 -123.3(13) . .
S10A O34 S10B C63 61.7(8) . .
S10A O34 S10B C64 -55.4(9) . .
Co1 O1 C1 C6 6.8(9) . .
Co1 O1 C1 C2 -172.5(5) . .
O1 C1 C2 C3 -179.5(7) . .
C6 C1 C2 C3 1.1(11) . .
C1 C2 C3 C4 0.9(13) . .
C2 C3 C4 C5 -0.9(13) . .
C2 C3 C4 N2 179.5(8) . .
O6 N2 C4 C3 -7.1(13) . .
O5 N2 C4 C3 173.7(8) . .
O6 N2 C4 C5 173.2(8) . .
O5 N2 C4 C5 -5.9(12) . .
C3 C4 C5 C6 -1.2(12) . .
N2 C4 C5 C6 178.4(7) . .
C4 C5 C6 C1 3.3(10) . .
C4 C5 C6 C7 -179.1(6) . .
O1 C1 C6 C5 177.5(6) . .
C2 C1 C6 C5 -3.2(10) . .
O1 C1 C6 C7 0.2(10) . .
C2 C1 C6 C7 179.4(7) . .
C8 N1 C7 C6 179.5(6) . .
Co1 N1 C7 C6 -0.3(9) . .
C5 C6 C7 N1 178.9(6) . .
C1 C6 C7 N1 -3.7(10) . .
C7 N1 C8 C9 -168.0(6) . .
Co1 N1 C8 C9 11.8(6) . .
C7 N1 C8 C11 -49.3(8) . .
Co1 N1 C8 C11 130.5(5) . .
C7 N1 C8 C10 72.7(7) . .
Co1 N1 C8 C10 -107.5(5) . .
Co1 O2 C9 C8 44.4(6) . .
Fe1 O2 C9 C8 -67.1(6) . .
N1 C8 C9 O2 -35.1(6) . .
C11 C8 C9 O2 -157.0(5) . .
C10 C8 C9 O2 82.9(6) . .
Fe1 O3 C10 C8 15.9(8) . .
Fe1 O3 C10 C8 -150.9(4) 2_776 .
N1 C8 C10 O3 63.9(6) . .
C9 C8 C10 O3 -52.4(7) . .
C11 C8 C10 O3 -171.7(5) . .
N1 C8 C11 O4 75.1(7) . .
C9 C8 C11 O4 -167.6(6) . .
C10 C8 C11 O4 -46.7(7) . .
Co1 O7 C12 C17 6.6(9) . .
Co1 O7 C12 C13 -174.9(5) . .
O7 C12 C13 C14 178.1(7) . .
C17 C12 C13 C14 -3.2(10) . .
C12 C13 C14 C15 -1.3(11) . .
C13 C14 C15 C16 4.4(12) . .
C13 C14 C15 N4 -177.3(7) . .
O12 N4 C15 C14 175.2(8) . .
O11 N4 C15 C14 -2.9(11) . .
O12 N4 C15 C16 -6.4(12) . .
O11 N4 C15 C16 175.5(7) . .
C14 C15 C16 C17 -2.6(11) . .
N4 C15 C16 C17 179.0(7) . .
C15 C16 C17 C18 176.6(6) . .
C15 C16 C17 C12 -2.1(10) . .
O7 C12 C17 C16 -176.5(6) . .
C13 C12 C17 C16 4.9(9) . .
O7 C12 C17 C18 4.8(10) . .
C13 C12 C17 C18 -173.7(6) . .
C19 N3 C18 C17 -180.0(6) . .
Co1 N3 C18 C17 -9.3(9) . .
C16 C17 C18 N3 178.1(6) . .
C12 C17 C18 N3 -3.3(10) . .
C18 N3 C19 C22 -55.6(8) . .
Co1 N3 C19 C22 132.8(5) . .
C18 N3 C19 C20 -174.6(6) . .
Co1 N3 C19 C20 13.8(6) . .
C18 N3 C19 C21 66.0(7) . .
Co1 N3 C19 C21 -105.6(5) . .
Co1 O8 C20 C19 46.5(6) . .
Fe1 O8 C20 C19 -65.9(6) . .
N3 C19 C20 O8 -37.8(6) . .
C22 C19 C20 O8 -156.8(5) . .
C21 C19 C20 O8 81.7(6) . .
Fe1 O9 C21 C19 17.9(8) . .
Fe2 O9 C21 C19 -146.9(4) . .
N3 C19 C21 O9 62.5(7) . .
C22 C19 C21 O9 -175.6(5) . .
C20 C19 C21 O9 -53.9(7) . .
N3 C19 C22 O10B 76.3(12) . .
C20 C19 C22 O10B -167.6(11) . .
C21 C19 C22 O10B -45.8(12) . .
N3 C19 C22 O10A -177.3(7) . .
C20 C19 C22 O10A -61.2(9) . .
C21 C19 C22 O10A 60.6(8) . .
Co2 O13 C23 C24 -173.8(5) . .
Co2 O13 C23 C28 6.4(10) . .
O13 C23 C24 C25 -177.1(7) . .
C28 C23 C24 C25 2.8(12) . .
C23 C24 C25 C26 0.6(13) . .
C24 C25 C26 C27 -2.7(13) . .
C24 C25 C26 N6 178.8(8) . .
O18 N6 C26 C27 -172.0(8) . .
O17 N6 C26 C27 10.9(12) . .
O18 N6 C26 C25 6.6(13) . .
O17 N6 C26 C25 -170.5(8) . .
C25 C26 C27 C28 1.2(12) . .
N6 C26 C27 C28 179.8(7) . .
C26 C27 C28 C23 2.2(11) . .
C26 C27 C28 C29 -179.9(7) . .
O13 C23 C28 C27 175.7(7) . .
C24 C23 C28 C27 -4.1(10) . .
O13 C23 C28 C29 -2.0(12) . .
C24 C23 C28 C29 178.2(7) . .
C30 N5 C29 C28 175.3(7) . .
Co2 N5 C29 C28 -5.0(11) . .
C27 C28 C29 N5 -176.5(7) . .
C23 C28 C29 N5 1.2(12) . .
C29 N5 C30 C32 75.7(8) . .
Co2 N5 C30 C32 -104.0(6) . .
C29 N5 C30 C31 -168.0(7) . .
Co2 N5 C30 C31 12.2(7) . .
C29 N5 C30 C33 -49.2(10) . .
Co2 N5 C30 C33 131.1(6) . .
Co2 O14 C31 C30 45.9(7) . .
Fe2 O14 C31 C30 -63.5(7) . .
N5 C30 C31 O14 -36.8(8) . .
C32 C30 C31 O14 78.7(8) . .
C33 C30 C31 O14 -156.4(7) . .
Fe2 O15 C32 C30 -2.0(10) . .
N5 C30 C32 O15 69.7(8) . .
C31 C30 C32 O15 -42.6(9) . .
C33 C30 C32 O15 -166.1(7) . .
N5 C30 C33 O16A 80.0(11) . .
C32 C30 C33 O16A -42.4(12) . .
C31 C30 C33 O16A -165.4(9) . .
N5 C30 C33 O16B 180.0(15) . .
C32 C30 C33 O16B 57.5(16) . .
C31 C30 C33 O16B -65.4(16) . .
Co2 O19 C34 C39 12.5(10) . .
Co2 O19 C34 C35 -167.3(5) . .
O19 C34 C35 C36 -179.1(7) . .
C39 C34 C35 C36 1.1(11) . .
C34 C35 C36 C37 -1.0(12) . .
C35 C36 C37 C38 1.7(13) . .
C35 C36 C37 N8 -179.2(8) . .
O23 N8 C37 C38 -5.5(13) . .
O24 N8 C37 C38 174.5(7) . .
O23 N8 C37 C36 175.5(9) . .
O24 N8 C37 C36 -4.6(12) . .
C36 C37 C38 C39 -2.6(12) . .
N8 C37 C38 C39 178.3(7) . .
C37 C38 C39 C34 2.7(11) . .
C37 C38 C39 C40 -178.8(7) . .
O19 C34 C39 C38 178.3(7) . .
C35 C34 C39 C38 -1.9(10) . .
O19 C34 C39 C40 -0.1(11) . .
C35 C34 C39 C40 179.7(6) . .
C41 N7 C40 C39 -177.8(6) . .
Co2 N7 C40 C39 -5.4(10) . .
C38 C39 C40 N7 177.8(7) . .
C34 C39 C40 N7 -3.8(11) . .
C40 N7 C41 C43 -173.9(6) . .
Co2 N7 C41 C43 13.1(6) . .
C40 N7 C41 C44 -56.2(8) . .
Co2 N7 C41 C44 130.8(5) . .
C40 N7 C41 C42 67.4(8) . .
Co2 N7 C41 C42 -105.6(5) . .
Fe1 O20 C42 C41 -155.0(4) . .
Fe2 O20 C42 C41 24.1(8) . .
N7 C41 C42 O20 58.8(7) . .
C43 C41 C42 O20 -56.5(7) . .
C44 C41 C42 O20 -175.4(6) . .
Co2 O21 C43 C41 45.9(6) . .
Fe2 O21 C43 C41 -64.1(6) . .
N7 C41 C43 O21 -37.8(7) . .
C44 C41 C43 O21 -159.5(5) . .
C42 C41 C43 O21 80.2(7) . .
N7 C41 C44 O22 71.6(8) . .
C43 C41 C44 O22 -172.3(6) . .
C42 C41 C44 O22 -51.7(8) . .
O30 S6B C55 S6A 50.6(9) . .
C56 S6B C55 S6A -64.5(7) . .
O30 S6A C55 S6B -47.7(9) . .
C56 S6A C55 S6B 62.6(7) . .
O30 S6B C56 S6A -45.4(10) . .
C55 S6B C56 S6A 64.1(7) . .
O30 S6A C56 S6B 42.3(9) . .
C55 S6A C56 S6B -63.3(7) . .
O31 S7B C57 S7A 53.2(6) . .
C58 S7B C57 S7A -61.8(6) . .
O31 S7A C57 S7B -53.5(6) . .
C58 S7A C57 S7B 56.2(6) . .
O31 S7B C58 S7A -56.1(6) . .
C57 S7B C58 S7A 61.0(6) . .
O31 S7A C58 S7B 56.1(6) . .
C57 S7A C58 S7B -56.9(6) . .
O32 S8B C59 S8A 52.0(8) . .
C60 S8B C59 S8A -59.0(8) . .
O32 S8A C59 S8B -53.1(9) . .
C60 S8A C59 S8B 57.2(8) . .
O32 S8B C60 S8A -53.7(8) . .
C59 S8B C60 S8A 59.1(9) . .
O32 S8A C60 S8B 54.9(7) . .
C59 S8A C60 S8B -57.1(8) . .
O34 S10B C63 S10A -56.5(7) . .
C64 S10B C63 S10A 57.2(10) . .
O34 S10A C63 S10B 58.8(9) . .
C64 S10A C63 S10B -56.3(10) . .
O34 S10A C64 S10B -54.7(10) . .
C63 S10A C64 S10B 55.4(10) . .
O34 S10B C64 S10A 51.9(9) . .
C63 S10B C64 S10A -58.1(10) . .
